data_7708139
loop_
_publ_author_name
'do Pim, Walace D.'
'Silva, Ingrid F.'
'da Silva J\'unior, Eufr\^anio N'
'Stumpf, Humberto O.'
'Oliveira, Willian X. C.'
'Pedroso, Emerson F.'
'Pinheiro, Carlos B.'
'Journaux, Yves'
'Fantuzzi, Felipe'
'Krummenacher, Ivo'
'Braunschweig, Holger'
'Engels, Bernd'
'Cano, Joan'
'Julve, Miguel'
'Pereira, Cynthia L. M.'

_publ_section_title
;
 Unexpected formation of a dodecanuclear {CoII6CuII6} nanowheel under
 ambient conditions: magneto-structural correlations.
;
_journal_issue 36
_journal_name_full 'Dalton transactions (Cambridge, England : 2003)'
_journal_page_first 12430
_journal_page_last 12434
_journal_paper_doi 10.1039/d1dt02268g
_journal_volume 50
_journal_year 2021
_chemical_formula_sum 'C108 H106 Co6 Cu6 N12 O53'
_chemical_formula_weight 3154.86
_space_group_crystal_system triclinic
_space_group_IT_number 2
_space_group_name_Hall '-P 1'
_space_group_name_H-M_alt 'P -1'
_atom_sites_solution_hydrogens mixed
_audit_creation_method SHELXL-2018/3
_audit_update_record
;
2021-06-26 deposited with the CCDC.	2021-08-25 downloaded from the CCDC.
;
_cell_angle_alpha 66.283(4)
_cell_angle_beta 85.356(4)
_cell_angle_gamma 63.550(5)
_cell_formula_units_Z 2
_cell_length_a 19.4553(11)
_cell_length_b 19.8342(11)
_cell_length_c 24.4381(10)
_cell_measurement_reflns_used 13455
_cell_measurement_temperature 110(2)
_cell_measurement_theta_max 67.0448
_cell_measurement_theta_min 2.5529
_cell_volume 7674.3(8)
_computing_cell_refinement 'CrysAlisPro 1.171.39.46 (Rigaku OD, 2018)'
_computing_data_collection 'CrysAlisPro 1.171.39.46 (Rigaku OD, 2018)'
_computing_data_reduction 'CrysAlisPro 1.171.39.46 (Rigaku OD, 2018)'
_computing_structure_refinement 'SHELXL-2018/3 (Sheldrick, 2018)'
_computing_structure_solution Superflip
_diffrn_ambient_temperature 110(2)
_diffrn_detector_area_resol_mean 10.4186
_diffrn_measured_fraction_theta_full 0.976
_diffrn_measured_fraction_theta_max 0.976
_diffrn_measurement_device_type 'Xcalibur, Atlas, Gemini ultra'
_diffrn_measurement_method '\w scans'
_diffrn_radiation_type CuK\a
_diffrn_radiation_wavelength 1.54184
_diffrn_reflns_av_R_equivalents 0.1465
_diffrn_reflns_av_unetI/netI 0.1354
_diffrn_reflns_Laue_measured_fraction_full 0.976
_diffrn_reflns_Laue_measured_fraction_max 0.976
_diffrn_reflns_limit_h_max 22
_diffrn_reflns_limit_h_min -22
_diffrn_reflns_limit_k_max 23
_diffrn_reflns_limit_k_min -23
_diffrn_reflns_limit_l_max 29
_diffrn_reflns_limit_l_min -29
_diffrn_reflns_number 92705
_diffrn_reflns_point_group_measured_fraction_full 0.976
_diffrn_reflns_point_group_measured_fraction_max 0.976
_diffrn_reflns_theta_full 67.157
_diffrn_reflns_theta_max 67.157
_diffrn_reflns_theta_min 2.555
_exptl_absorpt_coefficient_mu 6.494
_exptl_absorpt_correction_T_max 0.422
_exptl_absorpt_correction_T_min 0.086
_exptl_absorpt_correction_type analytical
_exptl_absorpt_process_details
;
CrysAlisPro 1.171.39.46 (Rigaku Oxford Diffraction, 2018)
Analytical numeric absorption correction using a multifaceted crystal
                        model based on expressions derived by R.C. Clark & J.S. Reid.
(Clark, R. C. & Reid, J. S. (1995). Acta Cryst. A51, 887-897)
Empirical absorption correction using spherical harmonics,
 implemented in SCALE3 ABSPACK scaling algorithm.
;
_exptl_crystal_colour Green
_exptl_crystal_density_diffrn 1.365
_exptl_crystal_description Plate
_exptl_crystal_F_000 3196
_exptl_crystal_size_max 0.8421
_exptl_crystal_size_mid 0.4205
_exptl_crystal_size_min 0.1975
_refine_diff_density_max 2.578
_refine_diff_density_min -0.753
_refine_diff_density_rms 0.196
_refine_ls_extinction_method none
_refine_ls_goodness_of_fit_ref 0.959
_refine_ls_hydrogen_treatment mixed
_refine_ls_matrix_type full
_refine_ls_number_parameters 1769
_refine_ls_number_reflns 26825
_refine_ls_number_restraints 204
_refine_ls_restrained_S_all 7.182
_refine_ls_R_factor_all 0.1574
_refine_ls_R_factor_gt 0.1120
_refine_ls_shift/su_max 0.012
_refine_ls_shift/su_mean 0.000
_refine_ls_structure_factor_coef Fsqd
_refine_ls_weighting_details 'w=1/[\s^2^(Fo^2^)+(0.1991P)^2^] where P=(Fo^2^+2Fc^2^)/3'
_refine_ls_weighting_scheme calc
_refine_ls_wR_factor_gt 0.2828
_refine_ls_wR_factor_ref 0.3152
_reflns_Friedel_coverage 0.000
_reflns_number_gt 14312
_reflns_number_total 26825
_reflns_threshold_expression 'I > 2\s(I)'
_cod_data_source_file d1dt02268g2.cif
_cod_data_source_block CoCued
_cod_depositor_comments 'Adding full bibliography for 7708139.cif.'
_cod_database_code 7708139
_shelx_shelxl_version_number 2018/3
_shelx_space_group_comment
;
The symmetry employed for this shelxl refinement is uniquely defined
by the following loop, which should always be used as a source of
symmetry information in preference to the above space-group names.
They are only intended as comments.
;

loop_
_space_group_symop_operation_xyz
'x, y, z'
'-x, -y, -z'

loop_
_atom_site_label
_atom_site_type_symbol
_atom_site_fract_x
_atom_site_fract_y
_atom_site_fract_z
_atom_site_U_iso_or_equiv
_atom_site_adp_type
_atom_site_occupancy
_atom_site_site_symmetry_order
_atom_site_calc_flag
_atom_site_refinement_flags_posn
_atom_site_refinement_flags_adp
_atom_site_refinement_flags_occupancy
_atom_site_disorder_assembly
_atom_site_disorder_group
C1 C 0.5256(6) 0.6492(8) 0.4005(5) 0.049(3) Uani 1 1 d . . . . .
C2 C 0.5957(6) 0.6650(6) 0.3862(5) 0.043(2) Uani 1 1 d . . . . .
C3 C 0.6887(7) 0.6901(7) 0.4205(4) 0.043(2) Uani 1 1 d . . . . .
C4 C 0.6811(8) 0.7674(8) 0.3809(5) 0.053(3) Uani 1 1 d . . . . .
H4 H 0.632879 0.808196 0.357305 0.063 Uiso 1 1 calc R U . . .
C5 C 0.7401(8) 0.7848(9) 0.3758(6) 0.060(3) Uani 1 1 d . . . . .
H5 H 0.732834 0.838470 0.348949 0.072 Uiso 1 1 calc R U . . .
C6 C 0.8091(8) 0.7299(9) 0.4068(5) 0.056(3) Uani 1 1 d . . . . .
H6 H 0.850407 0.743967 0.403605 0.067 Uiso 1 1 calc R U . . .
C7 C 0.8188(8) 0.6509(10) 0.4440(5) 0.062(4) Uani 1 1 d . . . . .
H7 H 0.868210 0.610722 0.465868 0.074 Uiso 1 1 calc R U . . .
C8 C 0.7612(6) 0.6283(7) 0.4508(5) 0.044(3) Uani 1 1 d . . . . .
C9 C 0.7736(6) 0.5407(7) 0.4872(4) 0.046(3) Uani 1 1 d . . . . .
H9A H 0.728419 0.540975 0.509107 0.056 Uiso 1 1 calc R U . . .
H9B H 0.820031 0.510042 0.517126 0.056 Uiso 1 1 calc R U . . .
C10 C 0.7840(7) 0.4994(8) 0.4448(5) 0.051(3) Uani 1 1 d . . . . .
H10A H 0.737946 0.533003 0.414266 0.062 Uiso 1 1 calc R U . . .
H10B H 0.829108 0.500660 0.423322 0.062 Uiso 1 1 calc R U . . .
C11 C 0.7955(6) 0.4128(7) 0.4718(4) 0.043(2) Uani 1 1 d . . . . .
C12 C 0.8006(7) 0.3663(8) 0.5337(5) 0.049(3) Uani 1 1 d . . . . .
H12 H 0.796787 0.390772 0.560928 0.058 Uiso 1 1 calc R U . . .
C13 C 0.8111(8) 0.2863(8) 0.5561(5) 0.058(3) Uani 1 1 d . . . . .
H13 H 0.812365 0.257468 0.598144 0.070 Uiso 1 1 calc R U . . .
C14 C 0.8198(7) 0.2466(8) 0.5179(5) 0.053(3) Uani 1 1 d . . . . .
H14 H 0.831346 0.189932 0.533252 0.063 Uiso 1 1 calc R U . . .
C15 C 0.8107(7) 0.2947(7) 0.4557(5) 0.050(3) Uani 1 1 d . . . . .
H15 H 0.811368 0.271571 0.428234 0.060 Uiso 1 1 calc R U . . .
C16 C 0.8011(7) 0.3715(7) 0.4345(4) 0.044(2) Uani 1 1 d . . . . .
C17 C 0.7251(6) 0.4743(6) 0.3418(4) 0.037(2) Uani 1 1 d . . . . .
C18 C 0.7238(7) 0.5239(6) 0.2728(4) 0.046(3) Uani 1 1 d . . . . .
C19 C 1.0067(8) 0.3556(8) 0.2647(5) 0.054(3) Uani 1 1 d . . . . .
C20 C 1.0292(6) 0.3262(6) 0.3323(4) 0.037(2) Uani 1 1 d . . . . .
C21 C 0.9880(7) 0.3171(8) 0.4264(5) 0.054(3) Uani 1 1 d . . . . .
C22 C 0.9890(7) 0.3657(8) 0.4506(5) 0.054(3) Uani 1 1 d . . . . .
H22 H 0.981789 0.419883 0.425163 0.064 Uiso 1 1 calc R U . . .
C23 C 1.0010(7) 0.3379(10) 0.5145(5) 0.063(4) Uani 1 1 d . . . . .
H23 H 1.002436 0.372320 0.531950 0.075 Uiso 1 1 calc R U . . .
C24 C 1.0103(8) 0.2589(13) 0.5500(5) 0.090(6) Uani 1 1 d . . . . .
H24 H 1.015292 0.238840 0.592697 0.108 Uiso 1 1 calc R U . . .
C25 C 1.0123(9) 0.2084(11) 0.5212(8) 0.086(5) Uani 1 1 d . . . . .
H25 H 1.022423 0.152902 0.545507 0.103 Uiso 1 1 calc R U . . .
C26 C 1.0004(9) 0.2361(9) 0.4601(6) 0.070(4) Uani 1 1 d . . . . .
C27 C 1.0022(8) 0.1821(8) 0.4278(7) 0.075(4) Uani 1 1 d . . . . .
H27A H 0.950937 0.209576 0.404273 0.090 Uiso 1 1 calc R U . . .
H27B H 1.040306 0.183598 0.398495 0.090 Uiso 1 1 calc R U . . .
C28 C 1.0195(9) 0.0992(11) 0.4612(10) 0.096(6) Uani 1 1 d . . . . .
H28A H 0.975548 0.096095 0.483727 0.116 Uiso 1 1 calc R U . . .
H28B H 1.065450 0.072445 0.490852 0.116 Uiso 1 1 calc R U . . .
C29 C 1.0350(8) 0.0531(9) 0.4219(6) 0.067(4) Uani 1 1 d . . . . .
C30 C 0.9734(9) 0.0468(14) 0.4065(10) 0.113(8) Uani 1 1 d . . . . .
H30 H 0.925754 0.068571 0.421819 0.136 Uiso 1 1 calc R U . . .
C31 C 0.9796(11) 0.0095(13) 0.3694(8) 0.111(9) Uani 1 1 d . . . . .
H31 H 0.934948 0.009510 0.356318 0.134 Uiso 1 1 calc R U . . .
C32 C 1.0517(11) -0.0299(10) 0.3492(8) 0.090(6) Uani 1 1 d . . . . .
H32 H 1.056852 -0.058824 0.325032 0.108 Uiso 1 1 calc R U . . .
C33 C 1.1142(7) -0.0236(7) 0.3670(5) 0.052(3) Uani 1 1 d . . . . .
H33 H 1.163437 -0.049436 0.355164 0.062 Uiso 1 1 calc R U . . .
C34 C 1.1055(6) 0.0194(6) 0.4013(5) 0.046(3) Uani 1 1 d . . . . .
C35 C 1.1826(6) 0.0883(6) 0.3771(4) 0.042(2) Uani 1 1 d . . . . .
C36 C 1.2495(6) 0.0959(6) 0.3944(4) 0.039(2) Uani 1 1 d . . . . .
C37 C 1.2320(7) -0.1597(7) 0.5828(5) 0.046(3) Uani 1 1 d . . . . .
C38 C 1.3014(6) -0.1539(5) 0.6013(4) 0.035(2) Uani 1 1 d . . . . .
C39 C 1.3706(6) -0.0738(6) 0.5768(4) 0.0333(19) Uani 1 1 d . . . . .
C40 C 1.4434(6) -0.1012(7) 0.5566(4) 0.045(2) Uani 1 1 d . . . . .
H40 H 1.457073 -0.137442 0.536986 0.054 Uiso 1 1 calc R U . . .
C41 C 1.4944(8) -0.0758(8) 0.5652(5) 0.055(3) Uani 1 1 d . . . . .
H41 H 1.543330 -0.094391 0.550804 0.066 Uiso 1 1 calc R U . . .
C42 C 1.4777(8) -0.0241(9) 0.5940(7) 0.068(4) Uani 1 1 d . . . . .
H42 H 1.513194 -0.005250 0.598333 0.082 Uiso 1 1 calc R U . . .
C43 C 1.4055(7) -0.0002(8) 0.6168(5) 0.049(3) Uani 1 1 d . . . . .
H43 H 1.392703 0.034118 0.637887 0.059 Uiso 1 1 calc R U . . .
C44 C 1.3534(6) -0.0259(7) 0.6088(5) 0.044(2) Uani 1 1 d . . . . .
C45 C 1.2743(6) 0.0055(7) 0.6322(5) 0.046(2) Uani 1 1 d . . . . .
H45A H 1.253736 0.065331 0.621542 0.055 Uiso 1 1 calc R U . . .
H45B H 1.237632 -0.002076 0.612289 0.055 Uiso 1 1 calc R U . . .
C46 C 1.2802(7) -0.0387(9) 0.6981(5) 0.062(3) Uani 1 1 d . . . . .
H46A H 1.315993 -0.029205 0.717189 0.075 Uiso 1 1 calc R U . . .
H46B H 1.303939 -0.098643 0.708074 0.075 Uiso 1 1 calc R U . . .
C47 C 1.2054(5) -0.0157(6) 0.7260(4) 0.039(2) Uani 1 1 d . . . . .
C48 C 1.1431(7) 0.0638(8) 0.7023(6) 0.060(3) Uani 1 1 d . . . . .
H48 H 1.147506 0.104171 0.666418 0.072 Uiso 1 1 calc R U . . .
C49 C 1.0755(7) 0.0862(8) 0.7287(6) 0.053(3) Uani 1 1 d . . . . .
H49 H 1.034386 0.140597 0.711180 0.064 Uiso 1 1 calc R U . . .
C50 C 1.0692(7) 0.0267(9) 0.7817(6) 0.062(3) Uani 1 1 d . . . . .
H50 H 1.023592 0.040570 0.800913 0.074 Uiso 1 1 calc R U . . .
C51 C 1.1294(7) -0.0520(8) 0.8061(5) 0.052(3) Uani 1 1 d . . . . .
H51 H 1.123904 -0.092055 0.841620 0.063 Uiso 1 1 calc R U . . .
C52 C 1.1979(6) -0.0747(7) 0.7803(5) 0.041(2) Uani 1 1 d . . . . .
C53 C 1.2670(6) -0.2054(6) 0.7810(5) 0.039(2) Uani 1 1 d . . . . .
C54 C 1.3340(7) -0.2902(7) 0.8110(4) 0.046(3) Uani 1 1 d . . . . .
C55 C 1.4197(5) -0.2459(7) 0.9785(4) 0.039(2) Uani 1 1 d . . . . .
C56 C 1.3943(6) -0.1554(7) 0.9379(5) 0.043(2) Uani 1 1 d . . . . .
C57 C 1.3263(9) -0.0440(8) 0.8488(6) 0.062(3) Uani 1 1 d . U . . .
C58 C 1.3722(13) -0.0231(10) 0.8066(6) 0.086(4) Uani 1 1 d . U . . .
H58 H 1.415472 -0.066336 0.800670 0.103 Uiso 1 1 calc R U . . .
C59 C 1.3598(17) 0.0552(12) 0.7729(7) 0.119(6) Uani 1 1 d . U . . .
H59 H 1.395756 0.066556 0.746623 0.143 Uiso 1 1 calc R U . . .
C60 C 1.295(2) 0.1171(14) 0.7775(11) 0.140(7) Uani 1 1 d . U . . .
H60 H 1.285939 0.172714 0.756045 0.168 Uiso 1 1 calc R U . . .
C61 C 1.2436(16) 0.1013(13) 0.8111(13) 0.129(6) Uani 1 1 d . U . . .
H61 H 1.195322 0.146528 0.808441 0.154 Uiso 1 1 calc R U . . .
C62 C 1.2556(10) 0.0190(10) 0.8525(9) 0.094(4) Uani 1 1 d . U . . .
C63 C 1.2048(11) 0.0024(14) 0.8952(13) 0.123(6) Uani 1 1 d . U . . .
H63A H 1.213305 -0.054888 0.906836 0.148 Uiso 1 1 calc R U . . .
H63B H 1.150687 0.040089 0.876294 0.148 Uiso 1 1 calc R U . . .
C64 C 1.2162(16) 0.0127(12) 0.9487(8) 0.115(6) Uani 1 1 d . U . . .
H64A H 1.201346 0.071980 0.935842 0.138 Uiso 1 1 calc R U . . .
H64B H 1.272564 -0.017552 0.961746 0.138 Uiso 1 1 calc R U . . .
C65 C 1.1763(10) -0.0129(9) 1.0056(9) 0.086(4) Uani 1 1 d . U . . .
C66 C 1.1215(11) -0.0357(10) 1.0033(13) 0.115(5) Uani 1 1 d . U . . .
H66 H 1.105604 -0.036161 0.967788 0.138 Uiso 1 1 calc R U . . .
C67 C 1.0914(13) -0.0571(13) 1.0534(18) 0.142(7) Uani 1 1 d . U . . .
H67 H 1.045482 -0.061962 1.051005 0.171 Uiso 1 1 calc R U . . .
C68 C 1.1227(13) -0.0747(10) 1.1143(13) 0.126(6) Uani 1 1 d . U . . .
H68 H 1.104677 -0.098455 1.150891 0.152 Uiso 1 1 calc R U . . .
C69 C 1.1835(11) -0.0510(8) 1.1104(9) 0.090(4) Uani 1 1 d . U . . .
H69 H 1.204802 -0.054385 1.145531 0.109 Uiso 1 1 calc R U . . .
C70 C 1.2108(8) -0.0239(7) 1.0572(6) 0.054(3) Uani 1 1 d . U . . .
C71 C 1.3436(8) -0.0606(7) 1.0577(4) 0.047(3) Uani 1 1 d . . . . .
C72 C 1.4021(7) -0.0272(7) 1.0466(5) 0.050(3) Uani 1 1 d . . . . .
C73 C 1.2228(5) 0.2733(6) 0.9794(4) 0.0282(18) Uani 1 1 d . . . . .
C74 C 1.1475(5) 0.2651(6) 0.9928(4) 0.034(2) Uani 1 1 d . . . . .
C75 C 1.0874(6) 0.1791(5) 1.0235(4) 0.0320(19) Uani 1 1 d . . . . .
C76 C 1.0738(6) 0.1466(6) 1.0837(5) 0.039(2) Uani 1 1 d . . . . .
H76 H 1.107530 0.135901 1.115397 0.047 Uiso 1 1 calc R U . . .
C78 C 1.0127(6) 0.1310(7) 1.0957(5) 0.049(3) Uani 1 1 d . . . . .
H78 H 1.006337 0.105554 1.136713 0.058 Uiso 1 1 calc R U . . .
C80 C 0.9592(6) 0.1497(6) 1.0525(5) 0.046(3) Uani 1 1 d . . . . .
H80 H 0.914688 0.141133 1.062281 0.055 Uiso 1 1 calc R U . . .
C81 C 0.9734(6) 0.1820(6) 0.9934(6) 0.046(2) Uani 1 1 d . . . . .
H81 H 0.938762 0.194008 0.961704 0.056 Uiso 1 1 calc R U . . .
C82 C 1.0366(5) 0.1970(6) 0.9796(5) 0.037(2) Uani 1 1 d . . . . .
C83 C 1.0510(6) 0.2355(7) 0.9128(4) 0.040(2) Uani 1 1 d . . . . .
H83A H 1.059152 0.283619 0.907128 0.048 Uiso 1 1 calc R U . . .
H83B H 1.099565 0.194297 0.906281 0.048 Uiso 1 1 calc R U . . .
C84 C 0.9869(6) 0.2640(7) 0.8638(5) 0.046(2) Uani 1 1 d . . . . .
H84A H 0.982727 0.215509 0.864942 0.055 Uiso 1 1 calc R U . . .
H84B H 0.936640 0.301387 0.871622 0.055 Uiso 1 1 calc R U . . .
C85 C 1.0056(6) 0.3090(8) 0.8018(5) 0.048(3) Uani 1 1 d . . . . .
C86 C 1.0425(6) 0.2657(7) 0.7661(5) 0.047(3) Uani 1 1 d . . . . .
H86 H 1.052020 0.209943 0.779421 0.056 Uiso 1 1 calc R U . . .
C87 C 1.0651(7) 0.3030(9) 0.7122(5) 0.058(3) Uani 1 1 d . . . . .
H87 H 1.088604 0.273524 0.687828 0.070 Uiso 1 1 calc R U . . .
C88 C 1.0536(6) 0.3817(10) 0.6939(5) 0.062(4) Uani 1 1 d . . . . .
H88 H 1.071334 0.406424 0.657408 0.074 Uiso 1 1 calc R U . . .
C89 C 1.0166(6) 0.4265(7) 0.7276(4) 0.043(2) Uani 1 1 d . . . . .
H89 H 1.006077 0.482725 0.713285 0.052 Uiso 1 1 calc R U . . .
C90 C 0.9941(5) 0.3873(7) 0.7842(4) 0.037(2) Uani 1 1 d . . . . .
C91 C 0.9967(5) 0.4487(6) 0.8471(4) 0.033(2) Uani 1 1 d . . . . .
C92 C 0.9474(5) 0.5048(6) 0.8800(4) 0.035(2) Uani 1 1 d . . . . .
C93 C 0.6855(5) 0.5726(6) 0.8011(3) 0.0274(18) Uani 1 1 d . . . . .
C94 C 0.7092(5) 0.5112(6) 0.7711(4) 0.034(2) Uani 1 1 d . . . . .
C95 C 0.8129(5) 0.4038(7) 0.7529(5) 0.042(2) Uani 1 1 d . . . . .
C96 C 0.8107(7) 0.3293(7) 0.7862(6) 0.052(3) Uani 1 1 d . . . . .
H96 H 0.791659 0.318132 0.824246 0.063 Uiso 1 1 calc R U . . .
C97 C 0.8384(8) 0.2712(8) 0.7605(8) 0.070(4) Uani 1 1 d . . . . .
H97 H 0.836784 0.220058 0.781473 0.083 Uiso 1 1 calc R U . . .
C98 C 0.8672(7) 0.2857(9) 0.7072(7) 0.068(4) Uani 1 1 d . . . . .
H98 H 0.884713 0.245766 0.690625 0.081 Uiso 1 1 calc R U . . .
C99 C 0.8709(7) 0.3598(9) 0.6768(5) 0.060(4) Uani 1 1 d . . . . .
H99 H 0.894309 0.368178 0.640621 0.072 Uiso 1 1 calc R U . . .
C100 C 0.8425(6) 0.4208(7) 0.6967(5) 0.046(3) Uani 1 1 d . . . . .
C101 C 0.8399(6) 0.5046(8) 0.6593(4) 0.050(3) Uani 1 1 d . . . . .
H10C H 0.851178 0.526271 0.685763 0.060 Uiso 1 1 calc R U . . .
H10D H 0.879057 0.499689 0.630684 0.060 Uiso 1 1 calc R U . . .
C102 C 0.7601(6) 0.5618(7) 0.6256(4) 0.040(2) Uani 1 1 d . . . . .
H10E H 0.722260 0.564418 0.655256 0.048 Uiso 1 1 calc R U . . .
H10F H 0.749849 0.537691 0.600673 0.048 Uiso 1 1 calc R U . . .
C103 C 0.7458(6) 0.6509(8) 0.5844(4) 0.048(3) Uani 1 1 d . . . . .
C104 C 0.7995(8) 0.6795(9) 0.5784(5) 0.059(3) Uani 1 1 d . . . . .
H104 H 0.849461 0.642533 0.600356 0.071 Uiso 1 1 calc R U . . .
C105 C 0.7841(10) 0.7595(11) 0.5418(6) 0.071(4) Uani 1 1 d . . . . .
H105 H 0.822688 0.777408 0.538643 0.086 Uiso 1 1 calc R U . . .
C106 C 0.7128(10) 0.8127(10) 0.5102(5) 0.069(4) Uani 1 1 d . . . . .
H106 H 0.702078 0.868218 0.485312 0.083 Uiso 1 1 calc R U . . .
C107 C 0.6570(7) 0.7894(8) 0.5129(5) 0.048(3) Uani 1 1 d . . . . .
H107 H 0.608611 0.827478 0.488863 0.058 Uiso 1 1 calc R U . . .
C108 C 0.6705(6) 0.7079(7) 0.5518(4) 0.043(2) Uani 1 1 d . . . . .
C109 C 0.5789(6) 0.6713(6) 0.6070(4) 0.040(2) Uani 1 1 d . . . . .
C110 C 0.5163(6) 0.6489(6) 0.6080(4) 0.039(2) Uani 1 1 d . . . . .
N1 N 0.6239(5) 0.6741(5) 0.4285(3) 0.0399(18) Uani 1 1 d . . . . .
N2 N 0.7946(5) 0.4185(5) 0.3694(4) 0.042(2) Uani 1 1 d . . . . .
N3 N 0.9695(6) 0.3467(6) 0.3631(4) 0.056(3) Uani 1 1 d . . . . .
N4 N 1.1698(6) 0.0290(6) 0.4151(4) 0.048(2) Uani 1 1 d . . . . .
N5 N 1.3159(5) -0.0956(5) 0.5632(4) 0.0373(18) Uani 1 1 d . . . . .
N6 N 1.2576(5) -0.1551(5) 0.8075(4) 0.0385(18) Uani 1 1 d . . . . .
N7 N 1.3513(5) -0.1295(5) 0.8902(4) 0.0387(18) Uani 1 1 d . . . . .
N8 N 1.2714(5) -0.0023(5) 1.0528(4) 0.0397(18) Uani 1 1 d . . . . .
N9 N 1.1556(5) 0.1913(4) 1.0125(3) 0.0312(16) Uani 1 1 d . . . . .
N10 N 0.9547(4) 0.4358(5) 0.8167(3) 0.0357(17) Uani 1 1 d . . . . .
N11 N 0.7848(4) 0.4657(5) 0.7778(3) 0.0347(17) Uani 1 1 d . . . . .
N13 N 0.6122(4) 0.6858(5) 0.5552(3) 0.0370(18) Uani 1 1 d . . . . .
O1 O 0.4946(4) 0.6592(5) 0.4466(3) 0.0508(18) Uani 1 1 d . . . . .
O2 O 0.5014(4) 0.6274(5) 0.3680(3) 0.0481(17) Uani 1 1 d . . . . .
O3 O 0.6216(4) 0.6622(5) 0.3380(3) 0.0463(17) Uani 1 1 d . . . . .
O4 O 0.7847(5) 0.4988(5) 0.2513(3) 0.053(2) Uani 1 1 d . . . . .
O5 O 0.6599(5) 0.5842(5) 0.2462(3) 0.0515(19) Uani 1 1 d . . . . .
O6 O 0.6609(4) 0.4954(4) 0.3631(3) 0.0416(16) Uani 1 1 d . . . . .
O7 O 0.9370(5) 0.3992(5) 0.2472(3) 0.0494(18) Uani 1 1 d . . . . .
O8 O 1.0589(4) 0.3290(5) 0.2359(3) 0.0471(17) Uani 1 1 d . . . . .
O9 O 1.1004(5) 0.2831(5) 0.3524(3) 0.055(2) Uani 1 1 d . . . . .
O10 O 1.2896(5) 0.0406(5) 0.4452(4) 0.057(2) Uani 1 1 d . . . . .
O11 O 1.2627(5) 0.1535(5) 0.3601(3) 0.0517(19) Uani 1 1 d . . . . .
O12 O 1.1409(5) 0.1442(5) 0.3254(3) 0.0511(18) Uani 1 1 d . . . . .
O13 O 1.1976(4) -0.1094(5) 0.5284(3) 0.0472(17) Uani 1 1 d . . . . .
O14 O 1.2088(5) -0.2071(5) 0.6210(3) 0.0483(18) Uani 1 1 d . . . . .
O15 O 1.3382(4) -0.2080(4) 0.6539(3) 0.0347(14) Uani 1 1 d . . . . .
O16 O 1.3716(5) -0.3108(5) 0.8597(3) 0.0459(17) Uani 1 1 d . . . . .
O17 O 1.3493(5) -0.3376(5) 0.7833(3) 0.0483(18) Uani 1 1 d . . . . .
O18 O 1.2260(4) -0.1893(5) 0.7362(3) 0.0442(17) Uani 1 1 d . . . . .
O19 O 1.3984(5) -0.2843(5) 0.9601(3) 0.0500(18) Uani 1 1 d . . . . .
O20 O 1.4581(4) -0.2752(4) 1.0293(3) 0.0456(17) Uani 1 1 d . . . . .
O21 O 1.4211(4) -0.1178(4) 0.9539(3) 0.0423(16) Uani 1 1 d . . . . .
O22 O 1.3821(4) 0.0447(5) 1.0377(4) 0.055(2) Uani 1 1 d . . . . .
O23 O 1.4715(5) -0.0757(5) 1.0446(4) 0.058(2) Uani 1 1 d . . . . .
O24 O 1.3672(4) -0.1337(4) 1.0675(3) 0.0466(17) Uani 1 1 d . . . . .
O25 O 1.2892(3) 0.2066(4) 0.9969(3) 0.0420(16) Uani 1 1 d . . . . .
O26 O 1.2163(4) 0.3443(4) 0.9519(3) 0.0364(14) Uani 1 1 d . . . . .
O27 O 1.0846(3) 0.3319(4) 0.9816(2) 0.0290(12) Uani 1 1 d . . . . .
O28 O 0.8762(4) 0.5337(4) 0.8712(3) 0.0360(14) Uani 1 1 d . . . . .
O29 O 0.9834(3) 0.5137(4) 0.9164(3) 0.0324(13) Uani 1 1 d . . . . .
O30 O 1.0674(4) 0.4235(4) 0.8545(3) 0.0334(13) Uani 1 1 d . . . . .
O31 O 0.7379(4) 0.5673(4) 0.8310(3) 0.0386(15) Uani 1 1 d . . . . .
O32 O 0.6151(4) 0.6246(4) 0.7906(2) 0.0343(14) Uani 1 1 d . . . . .
O33 O 0.6577(4) 0.5099(5) 0.7457(3) 0.0397(15) Uani 1 1 d . . . . .
O34 O 0.4911(4) 0.6533(6) 0.5601(3) 0.0537(19) Uani 1 1 d . . . . .
O35 O 0.4920(4) 0.6235(5) 0.6587(3) 0.0426(16) Uani 1 1 d . . . . .
O36 O 0.5988(4) 0.6748(5) 0.6542(3) 0.0429(16) Uani 1 1 d . . . . .
O37 O 0.4824(5) 0.8189(5) 0.4477(4) 0.059(2) Uani 1 1 d D . . . .
O38 O 0.4965(5) 0.7203(6) 0.2338(4) 0.066(2) Uani 1 1 d D . . . .
O39 O 0.5262(5) 0.5491(5) 0.2783(4) 0.060(2) Uani 1 1 d D . . . .
O40 O 1.2029(6) 0.3345(6) 0.2674(5) 0.080(3) Uani 1 1 d D . . . .
O41 O 1.2350(6) 0.1980(6) 0.2336(4) 0.073(3) Uani 1 1 d D . . . .
O42 O 1.3268(6) -0.1220(10) 0.4375(6) 0.112(5) Uani 1 1 d D . . . .
O43 O 1.3477(5) -0.3704(5) 0.6743(4) 0.057(2) Uani 1 1 d D . . . .
O44 O 1.1997(6) -0.3289(7) 0.7387(4) 0.072(3) Uani 1 1 d D . . . .
O45 O 1.2367(5) -0.2367(6) 0.9370(3) 0.055(2) Uani 1 1 d D . . . .
O46 O 1.5441(5) -0.2505(6) 1.1216(4) 0.065(2) Uani 1 1 d D . . . .
O47 O 1.5804(5) -0.2163(7) 1.0018(6) 0.087(3) Uani 1 1 d D . . . .
O48 O 1.2767(5) 0.0979(5) 1.1299(3) 0.0501(18) Uani 1 1 d D . . . .
O49 O 1.1159(4) 0.4671(4) 0.9984(3) 0.0390(15) Uani 1 1 d D . . . .
O50 O 1.1244(4) 0.5304(4) 0.8690(3) 0.0427(16) Uani 1 1 d D . . . .
O51 O 0.5029(5) 0.5588(6) 0.7927(4) 0.061(2) Uani 1 1 d D . . . .
O52 O 0.4640(4) 0.7334(4) 0.7260(3) 0.0414(15) Uani 1 1 d D . . . .
O53 O 0.8384(5) 0.3912(5) 0.9207(3) 0.0479(17) Uani 1 1 d D . . . .
Co1 Co 0.57482(11) 0.60806(11) 0.30250(7) 0.0451(4) Uani 1 1 d D . . . .
Co2 Co 1.16873(11) 0.24121(12) 0.29272(7) 0.0487(4) Uani 1 1 d D . . . .
Co3 Co 1.27809(11) -0.27745(12) 0.70084(7) 0.0455(4) Uani 1 1 d D . . . .
Co4 Co 1.47712(10) -0.18276(11) 1.04053(9) 0.0508(5) Uani 1 1 d D . . . .
Co5 Co 1.10120(9) 0.43752(9) 0.92817(6) 0.0305(3) Uani 1 1 d D . . . .
Co6 Co 0.55133(9) 0.62076(10) 0.72907(6) 0.0364(4) Uani 1 1 d D . . . .
Cu1 Cu 0.55540(9) 0.68078(10) 0.49358(6) 0.0428(4) Uani 1 1 d D . . . .
Cu2 Cu 0.87152(10) 0.41032(10) 0.31288(6) 0.0502(4) Uani 1 1 d . . . . .
Cu3 Cu 1.24863(9) -0.04026(9) 0.48562(6) 0.0417(4) Uani 1 1 d D . . . .
Cu4 Cu 1.32646(9) -0.21269(10) 0.88410(6) 0.0423(4) Uani 1 1 d D . . . .
Cu5 Cu 1.26704(8) 0.10784(9) 1.03219(7) 0.0429(4) Uani 1 1 d D . . . .
Cu6 Cu 0.84210(8) 0.48700(9) 0.82722(6) 0.0389(3) Uani 1 1 d D . . . .
H37C H 0.508(2) 0.8453(7) 0.452(3) 0.058 Uiso 1 1 d D U . . .
H37D H 0.477(4) 0.8357(10) 0.4074(4) 0.058 Uiso 1 1 d D U . . .
H38C H 0.455(2) 0.7134(19) 0.230(3) 0.058 Uiso 1 1 d D U . . .
H38D H 0.478(3) 0.7571(13) 0.2505(13) 0.058 Uiso 1 1 d D U . . .
H40C H 1.2548(8) 0.3102(11) 0.275(4) 0.058 Uiso 1 1 d D U . . .
H40D H 1.195(5) 0.360(4) 0.2270(6) 0.058 Uiso 1 1 d D U . . .
H41C H 1.2086(17) 0.225(4) 0.1965(9) 0.058 Uiso 1 1 d D U . . .
H41D H 1.275(3) 0.211(4) 0.227(3) 0.058 Uiso 1 1 d D U . . .
H42C H 1.327(4) -0.172(2) 0.454(3) 0.066 Uiso 1 1 d D U . . .
H42D H 1.3767(9) -0.135(5) 0.445(3) 0.066 Uiso 1 1 d D U . . .
H43C H 1.3936(19) -0.370(3) 0.667(4) 0.058 Uiso 1 1 d D U . . .
H43D H 1.361(4) -0.4197(5) 0.7056(13) 0.058 Uiso 1 1 d D U . . .
H44C H 1.2283(17) -0.3827(11) 0.746(4) 0.058 Uiso 1 1 d D U . . .
H44D H 1.167(3) -0.311(4) 0.7064(10) 0.058 Uiso 1 1 d D U . . .
H45C H 1.254(2) -0.2916(7) 0.957(3) 0.058 Uiso 1 1 d D U . . .
H45D H 1.196(2) -0.222(5) 0.9119(7) 0.058 Uiso 1 1 d D U . . .
H46C H 1.523(2) -0.279(4) 1.1491(11) 0.058 Uiso 1 1 d D U . . .
H46D H 1.590(2) -0.291(3) 1.1200(11) 0.058 Uiso 1 1 d D U . . .
H47C H 1.6159(12) -0.204(3) 1.0121(18) 0.058 Uiso 1 1 d D U . . .
H47D H 1.5688(10) -0.184(3) 0.9621(6) 0.058 Uiso 1 1 d D U . . .
H48C H 1.258(5) 0.1489(8) 1.1289(8) 0.058 Uiso 1 1 d D U . . .
H48D H 1.3269(7) 0.075(5) 1.1437(16) 0.058 Uiso 1 1 d D U . . .
H49C H 1.123(5) 0.513(3) 0.9788(8) 0.058 Uiso 1 1 d D U . . .
H49D H 1.0690(11) 0.488(4) 1.010(2) 0.058 Uiso 1 1 d D U . . .
H50C H 1.169(2) 0.526(3) 0.8817(19) 0.058 Uiso 1 1 d D U . . .
H50D H 1.134(5) 0.526(3) 0.8338(13) 0.058 Uiso 1 1 d D U . . .
H51C H 0.4514(10) 0.581(3) 0.7838(19) 0.058 Uiso 1 1 d D U . . .
H51D H 0.507(4) 0.561(5) 0.8283(11) 0.058 Uiso 1 1 d D U . . .
H52C H 0.427(2) 0.752(3) 0.697(3) 0.058 Uiso 1 1 d D U . . .
H52D H 0.4828(18) 0.7704(13) 0.711(4) 0.058 Uiso 1 1 d D U . . .
H39D H 0.4752(12) 0.571(4) 0.282(4) 0.058 Uiso 1 1 d D U . . .
H53C H 0.821(4) 0.4163(15) 0.9461(11) 0.058 Uiso 1 1 d D U . . .
H39C H 0.526(4) 0.562(4) 0.2385(9) 0.058 Uiso 1 1 d D U . . .
H53D H 0.801(3) 0.378(4) 0.9176(10) 0.058 Uiso 1 1 d D U . . .

loop_
_atom_site_aniso_label
_atom_site_aniso_U_11
_atom_site_aniso_U_22
_atom_site_aniso_U_33
_atom_site_aniso_U_23
_atom_site_aniso_U_13
_atom_site_aniso_U_12
C1 0.044(6) 0.066(7) 0.048(6) -0.032(6) 0.006(5) -0.027(5)
C2 0.047(6) 0.042(5) 0.046(6) -0.031(5) 0.010(5) -0.014(5)
C3 0.058(6) 0.063(7) 0.029(5) -0.029(5) 0.016(4) -0.036(6)
C4 0.066(8) 0.058(7) 0.044(6) -0.034(6) 0.022(5) -0.027(6)
C5 0.073(9) 0.079(9) 0.046(7) -0.034(6) 0.016(6) -0.042(8)
C6 0.086(9) 0.093(9) 0.034(6) -0.041(6) 0.040(6) -0.068(8)
C7 0.068(8) 0.110(11) 0.046(6) -0.059(8) 0.025(6) -0.051(8)
C8 0.038(5) 0.075(7) 0.043(5) -0.048(6) 0.014(4) -0.027(5)
C9 0.043(6) 0.072(7) 0.028(5) -0.030(5) 0.006(4) -0.021(5)
C10 0.059(7) 0.066(7) 0.029(5) -0.023(5) 0.007(5) -0.026(6)
C11 0.047(6) 0.060(7) 0.034(5) -0.028(5) 0.013(4) -0.027(5)
C12 0.057(7) 0.066(7) 0.037(5) -0.030(5) 0.016(5) -0.034(6)
C13 0.066(8) 0.072(8) 0.031(5) -0.008(6) -0.003(5) -0.037(7)
C14 0.061(7) 0.058(7) 0.035(5) 0.005(5) -0.017(5) -0.041(6)
C15 0.053(6) 0.046(6) 0.035(5) -0.001(5) -0.014(5) -0.020(5)
C16 0.058(6) 0.045(6) 0.026(5) -0.009(4) -0.004(4) -0.026(5)
C17 0.049(6) 0.038(5) 0.024(4) -0.012(4) 0.002(4) -0.020(5)
C18 0.075(8) 0.040(6) 0.023(5) -0.017(5) 0.007(5) -0.021(6)
C19 0.064(8) 0.073(8) 0.055(7) -0.049(6) 0.019(6) -0.037(7)
C20 0.040(5) 0.049(6) 0.023(4) -0.012(4) 0.001(4) -0.023(5)
C21 0.061(7) 0.067(8) 0.025(5) -0.014(5) 0.013(5) -0.027(6)
C22 0.052(7) 0.065(7) 0.032(5) -0.011(5) -0.007(5) -0.022(6)
C23 0.043(6) 0.099(10) 0.036(6) -0.028(7) -0.001(5) -0.022(6)
C24 0.055(8) 0.155(17) 0.016(5) 0.007(8) -0.007(5) -0.047(9)
C25 0.068(9) 0.094(11) 0.075(11) 0.000(9) -0.009(8) -0.048(9)
C26 0.071(9) 0.080(9) 0.049(7) -0.004(7) -0.010(6) -0.043(8)
C27 0.056(8) 0.055(8) 0.073(9) -0.004(7) -0.007(7) -0.009(6)
C28 0.052(8) 0.088(12) 0.133(15) -0.051(12) 0.037(9) -0.019(8)
C29 0.055(8) 0.062(8) 0.058(8) -0.014(7) -0.008(6) -0.013(6)
C30 0.036(8) 0.147(18) 0.118(15) -0.014(14) -0.027(9) -0.039(9)
C31 0.081(13) 0.132(15) 0.075(11) 0.049(11) -0.052(10) -0.082(12)
C32 0.092(13) 0.067(9) 0.103(12) -0.003(9) -0.040(10) -0.048(9)
C33 0.050(6) 0.050(6) 0.047(6) -0.011(5) -0.009(5) -0.021(5)
C34 0.040(6) 0.039(5) 0.044(6) 0.001(5) -0.006(4) -0.019(5)
C35 0.044(6) 0.043(6) 0.024(5) 0.002(4) 0.010(4) -0.022(5)
C36 0.039(5) 0.042(5) 0.023(5) 0.002(4) -0.003(4) -0.018(4)
C37 0.066(7) 0.046(6) 0.050(6) -0.031(5) 0.021(5) -0.035(6)
C38 0.052(6) 0.025(4) 0.030(5) -0.012(4) 0.022(4) -0.022(4)
C39 0.040(5) 0.037(5) 0.030(5) -0.020(4) 0.014(4) -0.019(4)
C40 0.047(6) 0.056(6) 0.035(5) -0.021(5) 0.006(4) -0.023(5)
C41 0.065(8) 0.068(8) 0.038(6) -0.026(6) 0.012(5) -0.032(6)
C42 0.064(8) 0.084(9) 0.086(9) -0.047(8) 0.002(7) -0.046(7)
C43 0.063(7) 0.067(7) 0.038(5) -0.030(5) 0.014(5) -0.040(6)
C44 0.047(6) 0.055(6) 0.041(5) -0.031(5) 0.003(4) -0.022(5)
C45 0.045(6) 0.051(6) 0.043(6) -0.032(5) 0.006(4) -0.013(5)
C46 0.040(6) 0.077(8) 0.031(5) -0.002(6) -0.002(4) -0.012(6)
C47 0.030(5) 0.049(6) 0.035(5) -0.011(5) -0.002(4) -0.022(4)
C48 0.054(7) 0.063(8) 0.069(8) -0.025(7) 0.010(6) -0.033(6)
C49 0.040(6) 0.058(7) 0.067(8) -0.031(6) 0.009(5) -0.022(5)
C50 0.045(7) 0.076(9) 0.084(9) -0.063(8) 0.027(6) -0.021(6)
C51 0.061(7) 0.075(8) 0.055(6) -0.048(6) 0.028(5) -0.043(7)
C52 0.040(5) 0.055(6) 0.055(6) -0.040(5) 0.010(4) -0.029(5)
C53 0.041(5) 0.042(5) 0.051(6) -0.028(5) 0.014(4) -0.026(5)
C54 0.069(7) 0.055(6) 0.034(5) -0.019(5) 0.021(5) -0.047(6)
C55 0.030(5) 0.053(6) 0.035(5) -0.019(5) 0.001(4) -0.019(4)
C56 0.026(5) 0.051(6) 0.062(7) -0.034(5) 0.011(4) -0.019(4)
C57 0.085(8) 0.053(6) 0.053(6) -0.028(5) -0.008(5) -0.028(5)
C58 0.173(13) 0.068(7) 0.044(7) -0.033(6) 0.020(7) -0.070(8)
C59 0.242(19) 0.081(9) 0.053(8) -0.021(7) 0.006(10) -0.092(11)
C60 0.24(2) 0.069(9) 0.107(14) -0.035(9) -0.050(12) -0.060(10)
C61 0.144(15) 0.070(7) 0.163(17) -0.064(9) -0.064(10) -0.013(9)
C62 0.087(8) 0.083(8) 0.136(11) -0.079(8) -0.030(7) -0.021(7)
C63 0.077(10) 0.129(12) 0.243(19) -0.154(13) 0.033(10) -0.044(10)
C64 0.201(18) 0.093(11) 0.064(7) -0.014(9) -0.027(9) -0.087(13)
C65 0.096(10) 0.051(7) 0.121(8) -0.028(8) -0.022(7) -0.043(7)
C66 0.072(10) 0.063(9) 0.203(15) -0.047(11) -0.036(10) -0.023(7)
C67 0.068(11) 0.071(11) 0.280(19) -0.065(16) 0.031(12) -0.033(8)
C68 0.110(12) 0.045(8) 0.204(15) -0.044(11) 0.111(11) -0.041(8)
C69 0.118(11) 0.038(6) 0.126(9) -0.046(7) 0.080(8) -0.044(7)
C70 0.078(8) 0.038(5) 0.078(6) -0.039(5) 0.036(5) -0.043(5)
C71 0.082(8) 0.045(6) 0.034(5) -0.022(5) 0.021(5) -0.043(6)
C72 0.058(7) 0.047(6) 0.045(6) -0.033(5) -0.002(5) -0.009(5)
C73 0.026(4) 0.042(5) 0.024(4) -0.019(4) 0.006(3) -0.017(4)
C74 0.023(4) 0.052(6) 0.032(5) -0.026(4) 0.012(3) -0.015(4)
C75 0.043(5) 0.026(4) 0.028(4) -0.010(4) 0.009(4) -0.018(4)
C76 0.034(5) 0.036(5) 0.049(6) -0.021(5) 0.012(4) -0.016(4)
C78 0.041(6) 0.041(6) 0.052(6) -0.011(5) 0.012(5) -0.017(5)
C80 0.038(5) 0.039(5) 0.071(7) -0.023(5) 0.028(5) -0.029(5)
C81 0.043(6) 0.044(6) 0.071(7) -0.037(6) 0.018(5) -0.026(5)
C82 0.026(5) 0.042(5) 0.051(6) -0.028(5) 0.017(4) -0.017(4)
C83 0.042(5) 0.067(7) 0.032(5) -0.033(5) 0.014(4) -0.032(5)
C84 0.039(5) 0.068(7) 0.056(6) -0.047(6) 0.015(5) -0.026(5)
C85 0.032(5) 0.078(8) 0.055(6) -0.052(6) 0.009(4) -0.021(5)
C86 0.034(5) 0.064(7) 0.053(6) -0.041(6) -0.003(4) -0.015(5)
C87 0.050(7) 0.080(9) 0.045(6) -0.044(6) 0.000(5) -0.014(6)
C88 0.038(6) 0.120(12) 0.037(6) -0.053(7) 0.023(5) -0.028(7)
C89 0.048(6) 0.064(7) 0.031(5) -0.025(5) 0.006(4) -0.031(5)
C90 0.030(5) 0.062(6) 0.033(5) -0.030(5) 0.006(4) -0.024(4)
C91 0.039(5) 0.042(5) 0.018(4) -0.014(4) -0.001(3) -0.017(4)
C92 0.034(5) 0.031(5) 0.039(5) -0.012(4) 0.010(4) -0.016(4)
C93 0.034(5) 0.046(5) 0.011(4) -0.014(4) 0.012(3) -0.025(4)
C94 0.030(5) 0.054(6) 0.031(5) -0.024(4) 0.010(4) -0.024(4)
C95 0.028(5) 0.066(7) 0.048(6) -0.046(6) 0.012(4) -0.015(5)
C96 0.046(6) 0.051(7) 0.061(7) -0.035(6) 0.002(5) -0.012(5)
C97 0.062(8) 0.049(7) 0.102(11) -0.037(7) -0.022(8) -0.018(6)
C98 0.053(7) 0.076(9) 0.077(9) -0.060(8) -0.013(6) -0.003(6)
C99 0.043(6) 0.082(9) 0.048(6) -0.049(7) -0.009(5) 0.000(6)
C100 0.036(5) 0.059(7) 0.039(5) -0.029(5) -0.004(4) -0.010(5)
C101 0.047(6) 0.087(9) 0.033(5) -0.042(6) 0.022(4) -0.032(6)
C102 0.039(5) 0.057(6) 0.029(5) -0.020(5) 0.014(4) -0.025(5)
C103 0.048(6) 0.077(8) 0.024(5) -0.031(5) 0.015(4) -0.024(6)
C104 0.074(8) 0.102(10) 0.032(6) -0.036(7) 0.022(5) -0.059(8)
C105 0.099(11) 0.123(13) 0.043(7) -0.042(8) 0.019(7) -0.086(10)
C106 0.119(13) 0.098(10) 0.027(6) -0.028(6) 0.025(7) -0.079(10)
C107 0.048(6) 0.070(8) 0.043(6) -0.033(6) 0.009(5) -0.032(6)
C108 0.053(6) 0.059(7) 0.028(5) -0.027(5) 0.007(4) -0.026(5)
C109 0.045(6) 0.050(6) 0.017(4) -0.011(4) -0.001(4) -0.017(5)
C110 0.038(5) 0.049(6) 0.034(5) -0.021(5) 0.008(4) -0.020(5)
N1 0.048(5) 0.048(5) 0.027(4) -0.019(4) 0.009(3) -0.022(4)
N2 0.058(5) 0.041(5) 0.033(4) -0.018(4) -0.002(4) -0.022(4)
N3 0.070(7) 0.049(5) 0.030(4) -0.017(4) -0.007(4) -0.009(5)
N4 0.054(5) 0.059(6) 0.035(5) -0.013(4) 0.002(4) -0.033(5)
N5 0.037(4) 0.038(4) 0.039(4) -0.018(4) 0.004(3) -0.016(4)
N6 0.049(5) 0.049(5) 0.041(4) -0.025(4) 0.012(4) -0.037(4)
N7 0.041(4) 0.051(5) 0.046(5) -0.032(4) 0.008(4) -0.028(4)
N8 0.036(4) 0.033(4) 0.055(5) -0.026(4) 0.010(4) -0.014(4)
N9 0.041(4) 0.026(4) 0.034(4) -0.016(3) 0.009(3) -0.019(3)
N10 0.032(4) 0.045(4) 0.029(4) -0.022(4) 0.003(3) -0.011(3)
N11 0.029(4) 0.056(5) 0.036(4) -0.036(4) 0.008(3) -0.019(4)
N13 0.033(4) 0.062(5) 0.022(4) -0.027(4) 0.007(3) -0.018(4)
O1 0.052(4) 0.086(5) 0.046(4) -0.047(4) 0.025(3) -0.042(4)
O2 0.047(4) 0.068(5) 0.044(4) -0.035(4) 0.007(3) -0.028(4)
O3 0.057(4) 0.066(5) 0.032(3) -0.035(3) 0.019(3) -0.031(4)
O4 0.068(5) 0.057(4) 0.022(3) -0.024(3) 0.009(3) -0.012(4)
O5 0.063(5) 0.047(4) 0.026(3) -0.013(3) -0.004(3) -0.009(4)
O6 0.040(4) 0.047(4) 0.023(3) -0.007(3) -0.006(3) -0.012(3)
O7 0.062(5) 0.060(5) 0.026(3) -0.017(3) 0.002(3) -0.027(4)
O8 0.056(4) 0.055(4) 0.027(3) -0.012(3) -0.003(3) -0.025(4)
O9 0.061(5) 0.079(5) 0.027(4) -0.015(4) -0.001(3) -0.038(4)
O10 0.058(5) 0.074(5) 0.053(5) -0.020(4) 0.010(4) -0.047(4)
O11 0.065(5) 0.068(5) 0.026(3) -0.011(4) 0.009(3) -0.040(4)
O12 0.058(5) 0.065(5) 0.047(4) -0.024(4) 0.006(4) -0.040(4)
O13 0.057(4) 0.057(4) 0.037(4) -0.012(3) 0.001(3) -0.039(4)
O14 0.067(5) 0.064(5) 0.043(4) -0.024(4) 0.017(3) -0.053(4)
O15 0.050(4) 0.038(3) 0.026(3) -0.012(3) 0.013(3) -0.030(3)
O16 0.063(5) 0.058(4) 0.039(4) -0.035(3) 0.017(3) -0.035(4)
O17 0.081(5) 0.058(4) 0.031(3) -0.026(3) 0.023(3) -0.047(4)
O18 0.053(4) 0.078(5) 0.031(3) -0.033(3) 0.015(3) -0.045(4)
O19 0.061(5) 0.058(4) 0.049(4) -0.029(4) 0.009(3) -0.035(4)
O20 0.044(4) 0.039(4) 0.047(4) -0.026(3) 0.002(3) -0.006(3)
O21 0.038(4) 0.054(4) 0.054(4) -0.034(4) 0.002(3) -0.026(3)
O22 0.043(4) 0.045(4) 0.080(5) -0.044(4) 0.005(4) -0.007(3)
O23 0.048(5) 0.058(5) 0.075(5) -0.046(4) -0.006(4) -0.011(4)
O24 0.054(4) 0.039(4) 0.042(4) -0.022(3) 0.004(3) -0.013(3)
O25 0.047(4) 0.049(4) 0.049(4) -0.031(3) 0.020(3) -0.030(3)
O26 0.037(4) 0.040(4) 0.040(4) -0.021(3) 0.014(3) -0.021(3)
O27 0.025(3) 0.036(3) 0.023(3) -0.009(3) 0.006(2) -0.014(3)
O28 0.033(4) 0.050(4) 0.029(3) -0.024(3) 0.003(3) -0.015(3)
O29 0.028(3) 0.037(3) 0.039(3) -0.024(3) 0.004(3) -0.012(3)
O30 0.031(3) 0.047(4) 0.033(3) -0.025(3) 0.007(2) -0.020(3)
O31 0.039(4) 0.052(4) 0.033(3) -0.027(3) 0.008(3) -0.019(3)
O32 0.032(3) 0.052(4) 0.021(3) -0.023(3) 0.004(2) -0.014(3)
O33 0.036(3) 0.068(4) 0.027(3) -0.026(3) 0.007(3) -0.028(3)
O34 0.049(4) 0.092(6) 0.036(4) -0.036(4) 0.009(3) -0.037(4)
O35 0.037(4) 0.064(4) 0.038(4) -0.032(3) 0.012(3) -0.024(3)
O36 0.045(4) 0.066(5) 0.030(3) -0.026(3) 0.009(3) -0.030(4)
O37 0.058(5) 0.063(5) 0.051(4) -0.036(4) 0.004(4) -0.012(4)
O38 0.071(6) 0.067(5) 0.052(5) -0.031(4) 0.007(4) -0.020(4)
O39 0.060(5) 0.069(5) 0.055(5) -0.040(4) -0.005(4) -0.017(4)
O40 0.090(7) 0.065(6) 0.077(6) -0.002(5) 0.004(5) -0.052(6)
O41 0.071(6) 0.088(6) 0.037(4) -0.014(4) -0.009(4) -0.024(5)
O42 0.051(6) 0.183(13) 0.123(10) -0.122(10) 0.014(6) -0.018(7)
O43 0.085(6) 0.049(4) 0.051(4) -0.026(4) 0.011(4) -0.037(4)
O44 0.104(7) 0.098(7) 0.052(5) -0.027(5) 0.023(5) -0.084(6)
O45 0.057(5) 0.088(6) 0.034(4) -0.025(4) 0.018(3) -0.046(5)
O46 0.062(5) 0.070(5) 0.053(5) -0.028(4) -0.009(4) -0.017(4)
O47 0.041(5) 0.116(8) 0.162(10) -0.109(8) 0.032(6) -0.040(5)
O48 0.057(5) 0.053(4) 0.033(4) -0.019(3) 0.001(3) -0.017(4)
O49 0.042(4) 0.057(4) 0.033(3) -0.025(3) 0.008(3) -0.030(3)
O50 0.054(4) 0.057(4) 0.028(3) -0.015(3) 0.006(3) -0.036(4)
O51 0.054(5) 0.086(6) 0.043(4) -0.027(4) 0.007(4) -0.031(4)
O52 0.040(4) 0.047(4) 0.036(3) -0.016(3) 0.002(3) -0.019(3)
O53 0.068(5) 0.053(4) 0.033(4) -0.018(3) 0.013(3) -0.036(4)
Co1 0.0528(10) 0.0494(10) 0.0306(8) -0.0231(8) 0.0008(7) -0.0144(8)
Co2 0.0568(11) 0.0600(11) 0.0310(8) -0.0135(8) 0.0057(7) -0.0324(9)
Co3 0.0669(12) 0.0620(11) 0.0364(9) -0.0293(8) 0.0205(8) -0.0469(10)
Co4 0.0398(9) 0.0492(10) 0.0614(11) -0.0353(9) -0.0105(8) -0.0047(8)
Co5 0.0368(8) 0.0357(8) 0.0270(7) -0.0170(6) 0.0069(6) -0.0198(6)
Co6 0.0371(8) 0.0499(9) 0.0274(8) -0.0212(7) 0.0081(6) -0.0198(7)
Cu1 0.0417(8) 0.0632(9) 0.0322(7) -0.0311(7) 0.0113(6) -0.0218(7)
Cu2 0.0613(10) 0.0527(9) 0.0280(7) -0.0207(7) 0.0048(7) -0.0151(8)
Cu3 0.0416(8) 0.0513(9) 0.0317(7) -0.0130(7) 0.0018(6) -0.0236(7)
Cu4 0.0496(9) 0.0547(9) 0.0423(8) -0.0279(7) 0.0110(6) -0.0333(7)
Cu5 0.0360(8) 0.0416(8) 0.0638(10) -0.0334(7) 0.0102(7) -0.0181(6)
Cu6 0.0339(7) 0.0606(9) 0.0361(7) -0.0343(7) 0.0103(6) -0.0209(7)

loop_
_atom_type_symbol
_atom_type_description
_atom_type_scat_dispersion_real
_atom_type_scat_dispersion_imag
_atom_type_scat_source
C C 0.0181 0.0091 'International Tables Vol C Tables 4.2.6.8 and 6.1.1.4'
H H 0.0000 0.0000 'International Tables Vol C Tables 4.2.6.8 and 6.1.1.4'
N N 0.0311 0.0180 'International Tables Vol C Tables 4.2.6.8 and 6.1.1.4'
O O 0.0492 0.0322 'International Tables Vol C Tables 4.2.6.8 and 6.1.1.4'
Co Co -2.3653 3.6143 'International Tables Vol C Tables 4.2.6.8 and 6.1.1.4'
Cu Cu -1.9646 0.5888 'International Tables Vol C Tables 4.2.6.8 and 6.1.1.4'

loop_
_geom_angle_atom_site_label_1
_geom_angle_atom_site_label_2
_geom_angle_atom_site_label_3
_geom_angle
_geom_angle_site_symmetry_1
_geom_angle_site_symmetry_3
_geom_angle_publ_flag
O2 C1 O1 123.7(10) . . ?
O2 C1 C2 120.0(10) . . ?
O1 C1 C2 116.3(9) . . ?
O3 C2 N1 129.2(10) . . ?
O3 C2 C1 115.8(9) . . ?
N1 C2 C1 114.8(9) . . ?
C4 C3 C8 119.3(10) . . ?
C4 C3 N1 120.1(11) . . ?
C8 C3 N1 120.5(10) . . ?
C5 C4 C3 120.7(13) . . ?
C5 C4 H4 119.6 . . ?
C3 C4 H4 119.6 . . ?
C4 C5 C6 122.3(13) . . ?
C4 C5 H5 118.9 . . ?
C6 C5 H5 118.9 . . ?
C5 C6 C7 117.6(12) . . ?
C5 C6 H6 121.2 . . ?
C7 C6 H6 121.2 . . ?
C8 C7 C6 123.3(13) . . ?
C8 C7 H7 118.3 . . ?
C6 C7 H7 118.3 . . ?
C7 C8 C3 116.5(12) . . ?
C7 C8 C9 123.1(11) . . ?
C3 C8 C9 120.4(9) . . ?
C8 C9 C10 108.6(8) . . ?
C8 C9 H9A 110.0 . . ?
C10 C9 H9A 110.0 . . ?
C8 C9 H9B 110.0 . . ?
C10 C9 H9B 110.0 . . ?
H9A C9 H9B 108.3 . . ?
C11 C10 C9 117.1(9) . . ?
C11 C10 H10A 108.0 . . ?
C9 C10 H10A 108.0 . . ?
C11 C10 H10B 108.0 . . ?
C9 C10 H10B 108.0 . . ?
H10A C10 H10B 107.3 . . ?
C12 C11 C16 115.1(10) . . ?
C12 C11 C10 124.5(9) . . ?
C16 C11 C10 120.4(9) . . ?
C13 C12 C11 121.9(10) . . ?
C13 C12 H12 119.1 . . ?
C11 C12 H12 119.1 . . ?
C12 C13 C14 121.1(10) . . ?
C12 C13 H13 119.4 . . ?
C14 C13 H13 119.4 . . ?
C13 C14 C15 116.7(11) . . ?
C13 C14 H14 121.7 . . ?
C15 C14 H14 121.7 . . ?
C16 C15 C14 121.6(11) . . ?
C16 C15 H15 119.2 . . ?
C14 C15 H15 119.2 . . ?
C15 C16 C11 123.3(10) . . ?
C15 C16 N2 119.8(9) . . ?
C11 C16 N2 116.9(9) . . ?
O6 C17 N2 129.7(9) . . ?
O6 C17 C18 116.7(9) . . ?
N2 C17 C18 113.6(9) . . ?
O4 C18 O5 128.1(9) . . ?
O4 C18 C17 116.5(10) . . ?
O5 C18 C17 115.4(10) . . ?
O8 C19 O7 128.0(10) . . ?
O8 C19 C20 116.7(11) . . ?
O7 C19 C20 115.1(10) . . ?
O9 C20 N3 127.8(8) . . ?
O9 C20 C19 117.7(9) . . ?
N3 C20 C19 114.3(9) . . ?
C22 C21 C26 123.5(11) . . ?
C22 C21 N3 121.3(11) . . ?
C26 C21 N3 115.1(11) . . ?
C21 C22 C23 121.0(12) . . ?
C21 C22 H22 119.5 . . ?
C23 C22 H22 119.5 . . ?
C24 C23 C22 117.6(14) . . ?
C24 C23 H23 121.2 . . ?
C22 C23 H23 121.2 . . ?
C23 C24 C25 118.5(11) . . ?
C23 C24 H24 120.7 . . ?
C25 C24 H24 120.7 . . ?
C26 C25 C24 123.0(15) . . ?
C26 C25 H25 118.5 . . ?
C24 C25 H25 118.5 . . ?
C25 C26 C21 116.2(15) . . ?
C25 C26 C27 123.8(14) . . ?
C21 C26 C27 120.0(11) . . ?
C28 C27 C26 120.2(15) . . ?
C28 C27 H27A 107.3 . . ?
C26 C27 H27A 107.3 . . ?
C28 C27 H27B 107.3 . . ?
C26 C27 H27B 107.3 . . ?
H27A C27 H27B 106.9 . . ?
C27 C28 C29 112.1(17) . . ?
C27 C28 H28A 109.2 . . ?
C29 C28 H28A 109.2 . . ?
C27 C28 H28B 109.2 . . ?
C29 C28 H28B 109.2 . . ?
H28A C28 H28B 107.9 . . ?
C30 C29 C34 120.5(17) . . ?
C30 C29 C28 114.9(17) . . ?
C34 C29 C28 124.6(13) . . ?
C31 C30 C29 120(2) . . ?
C31 C30 H30 119.9 . . ?
C29 C30 H30 119.9 . . ?
C30 C31 C32 121.7(14) . . ?
C30 C31 H31 119.2 . . ?
C32 C31 H31 119.2 . . ?
C33 C32 C31 116.5(17) . . ?
C33 C32 H32 121.8 . . ?
C31 C32 H32 121.8 . . ?
C34 C33 C32 121.0(14) . . ?
C34 C33 H33 119.5 . . ?
C32 C33 H33 119.5 . . ?
C33 C34 C29 119.9(11) . . ?
C33 C34 N4 119.1(11) . . ?
C29 C34 N4 120.9(11) . . ?
N4 C35 O12 126.3(10) . . ?
N4 C35 C36 116.7(9) . . ?
O12 C35 C36 116.9(8) . . ?
O11 C36 O10 125.0(9) . . ?
O11 C36 C35 119.1(8) . . ?
O10 C36 C35 115.9(8) . . ?
O14 C37 O13 124.4(10) . . ?
O14 C37 C38 119.2(10) . . ?
O13 C37 C38 116.2(8) . . ?
N5 C38 O15 128.0(9) . . ?
N5 C38 C37 116.5(9) . . ?
O15 C38 C37 115.5(8) . . ?
C44 C39 C40 119.5(9) . . ?
C44 C39 N5 121.6(9) . . ?
C40 C39 N5 118.9(8) . . ?
C41 C40 C39 119.8(10) . . ?
C41 C40 H40 120.1 . . ?
C39 C40 H40 120.1 . . ?
C40 C41 C42 122.3(12) . . ?
C40 C41 H41 118.8 . . ?
C42 C41 H41 118.8 . . ?
C41 C42 C43 117.3(11) . . ?
C41 C42 H42 121.4 . . ?
C43 C42 H42 121.4 . . ?
C44 C43 C42 121.0(10) . . ?
C44 C43 H43 119.5 . . ?
C42 C43 H43 119.5 . . ?
C43 C44 C39 119.9(10) . . ?
C43 C44 C45 118.5(9) . . ?
C39 C44 C45 121.5(9) . . ?
C46 C45 C44 111.6(9) . . ?
C46 C45 H45A 109.3 . . ?
C44 C45 H45A 109.3 . . ?
C46 C45 H45B 109.3 . . ?
C44 C45 H45B 109.3 . . ?
H45A C45 H45B 108.0 . . ?
C45 C46 C47 116.5(9) . . ?
C45 C46 H46A 108.2 . . ?
C47 C46 H46A 108.2 . . ?
C45 C46 H46B 108.2 . . ?
C47 C46 H46B 108.2 . . ?
H46A C46 H46B 107.3 . . ?
C48 C47 C52 117.4(10) . . ?
C48 C47 C46 122.7(10) . . ?
C52 C47 C46 119.8(9) . . ?
C49 C48 C47 123.2(12) . . ?
C49 C48 H48 118.4 . . ?
C47 C48 H48 118.4 . . ?
C48 C49 C50 118.4(12) . . ?
C48 C49 H49 120.8 . . ?
C50 C49 H49 120.8 . . ?
C51 C50 C49 119.8(11) . . ?
C51 C50 H50 120.1 . . ?
C49 C50 H50 120.1 . . ?
C50 C51 C52 122.2(12) . . ?
C50 C51 H51 118.9 . . ?
C52 C51 H51 118.9 . . ?
C51 C52 N6 119.7(10) . . ?
C51 C52 C47 119.1(10) . . ?
N6 C52 C47 121.2(9) . . ?
O18 C53 N6 127.0(10) . . ?
O18 C53 C54 119.3(9) . . ?
N6 C53 C54 113.7(9) . . ?
O16 C54 O17 124.0(11) . . ?
O16 C54 C53 120.7(9) . . ?
O17 C54 C53 115.3(9) . . ?
O19 C55 O20 125.4(10) . . ?
O19 C55 C56 116.7(8) . . ?
O20 C55 C56 117.8(9) . . ?
O21 C56 N7 129.1(10) . . ?
O21 C56 C55 117.0(9) . . ?
N7 C56 C55 113.7(9) . . ?
C58 C57 C62 119.1(15) . . ?
C58 C57 N7 120.1(13) . . ?
C62 C57 N7 120.8(15) . . ?
C59 C58 C57 124.0(19) . . ?
C59 C58 H58 118.0 . . ?
C57 C58 H58 118.0 . . ?
C58 C59 C60 118(2) . . ?
C58 C59 H59 121.0 . . ?
C60 C59 H59 121.0 . . ?
C61 C60 C59 121(2) . . ?
C61 C60 H60 119.7 . . ?
C59 C60 H60 119.7 . . ?
C60 C61 C62 124(2) . . ?
C60 C61 H61 117.8 . . ?
C62 C61 H61 117.8 . . ?
C57 C62 C63 122.5(18) . . ?
C57 C62 C61 113(2) . . ?
C63 C62 C61 124.4(19) . . ?
C62 C63 C64 112.3(16) . . ?
C62 C63 H63A 109.1 . . ?
C64 C63 H63A 109.1 . . ?
C62 C63 H63B 109.1 . . ?
C64 C63 H63B 109.1 . . ?
H63A C63 H63B 107.9 . . ?
C63 C64 C65 122.6(18) . . ?
C63 C64 H64A 106.7 . . ?
C65 C64 H64A 106.7 . . ?
C63 C64 H64B 106.7 . . ?
C65 C64 H64B 106.7 . . ?
H64A C64 H64B 106.6 . . ?
C66 C65 C70 125(2) . . ?
C66 C65 C64 119.4(19) . . ?
C70 C65 C64 114.7(13) . . ?
C67 C66 C65 115(3) . . ?
C67 C66 H66 122.3 . . ?
C65 C66 H66 122.3 . . ?
C66 C67 C68 126(2) . . ?
C66 C67 H67 116.9 . . ?
C68 C67 H67 116.9 . . ?
C69 C68 C67 111.4(17) . . ?
C69 C68 H68 124.3 . . ?
C67 C68 H68 124.3 . . ?
C70 C69 C68 121(2) . . ?
C70 C69 H69 119.5 . . ?
C68 C69 H69 119.5 . . ?
C69 C70 C65 119.7(15) . . ?
C69 C70 N8 121.8(14) . . ?
C65 C70 N8 118.4(12) . . ?
O24 C71 N8 129.8(10) . . ?
O24 C71 C72 117.9(11) . . ?
N8 C71 C72 112.2(9) . . ?
O22 C72 O23 122.1(12) . . ?
O22 C72 C71 120.6(11) . . ?
O23 C72 C71 117.2(10) . . ?
O26 C73 O25 123.7(8) . . ?
O26 C73 C74 117.0(8) . . ?
O25 C73 C74 119.3(8) . . ?
N9 C74 O27 127.8(8) . . ?
N9 C74 C73 115.0(8) . . ?
O27 C74 C73 117.1(8) . . ?
C82 C75 C76 118.8(9) . . ?
C82 C75 N9 123.7(8) . . ?
C76 C75 N9 117.5(8) . . ?
C78 C76 C75 119.2(10) . . ?
C78 C76 H76 120.4 . . ?
C75 C76 H76 120.4 . . ?
C76 C78 C80 123.6(11) . . ?
C76 C78 H78 118.2 . . ?
C80 C78 H78 118.2 . . ?
C78 C80 C81 116.3(9) . . ?
C78 C80 H80 121.9 . . ?
C81 C80 H80 121.9 . . ?
C82 C81 C80 121.3(11) . . ?
C82 C81 H81 119.3 . . ?
C80 C81 H81 119.3 . . ?
C75 C82 C81 120.7(10) . . ?
C75 C82 C83 118.4(8) . . ?
C81 C82 C83 121.0(9) . . ?
C84 C83 C82 116.7(8) . . ?
C84 C83 H83A 108.1 . . ?
C82 C83 H83A 108.1 . . ?
C84 C83 H83B 108.1 . . ?
C82 C83 H83B 108.1 . . ?
H83A C83 H83B 107.3 . . ?
C85 C84 C83 110.0(8) . . ?
C85 C84 H84A 109.7 . . ?
C83 C84 H84A 109.7 . . ?
C85 C84 H84B 109.7 . . ?
C83 C84 H84B 109.7 . . ?
H84A C84 H84B 108.2 . . ?
C90 C85 C86 119.9(11) . . ?
C90 C85 C84 120.0(9) . . ?
C86 C85 C84 119.7(11) . . ?
C87 C86 C85 120.9(12) . . ?
C87 C86 H86 119.6 . . ?
C85 C86 H86 119.6 . . ?
C88 C87 C86 119.8(10) . . ?
C88 C87 H87 120.1 . . ?
C86 C87 H87 120.1 . . ?
C87 C88 C89 120.8(12) . . ?
C87 C88 H88 119.6 . . ?
C89 C88 H88 119.6 . . ?
C88 C89 C90 119.3(11) . . ?
C88 C89 H89 120.4 . . ?
C90 C89 H89 120.4 . . ?
C85 C90 N10 123.1(9) . . ?
C85 C90 C89 119.2(9) . . ?
N10 C90 C89 117.5(9) . . ?
O30 C91 N10 131.2(9) . . ?
O30 C91 C92 115.6(7) . . ?
N10 C91 C92 113.1(8) . . ?
O28 C92 O29 124.9(9) . . ?
O28 C92 C91 116.9(8) . . ?
O29 C92 C91 118.0(8) . . ?
O31 C93 O32 127.1(8) . . ?
O31 C93 C94 117.0(8) . . ?
O32 C93 C94 115.8(7) . . ?
O33 C94 N11 129.2(9) . . ?
O33 C94 C93 118.4(8) . . ?
N11 C94 C93 112.3(7) . . ?
C96 C95 C100 122.5(9) . . ?
C96 C95 N11 118.2(9) . . ?
C100 C95 N11 119.3(10) . . ?
C95 C96 C97 116.3(12) . . ?
C95 C96 H96 121.8 . . ?
C97 C96 H96 121.8 . . ?
C98 C97 C96 122.4(13) . . ?
C98 C97 H97 118.8 . . ?
C96 C97 H97 118.8 . . ?
C97 C98 C99 119.0(11) . . ?
C97 C98 H98 120.5 . . ?
C99 C98 H98 120.5 . . ?
C100 C99 C98 122.8(12) . . ?
C100 C99 H99 118.6 . . ?
C98 C99 H99 118.6 . . ?
C99 C100 C95 116.9(12) . . ?
C99 C100 C101 121.5(11) . . ?
C95 C100 C101 121.6(9) . . ?
C102 C101 C100 107.6(9) . . ?
C102 C101 H10C 110.2 . . ?
C100 C101 H10C 110.2 . . ?
C102 C101 H10D 110.2 . . ?
C100 C101 H10D 110.2 . . ?
H10C C101 H10D 108.5 . . ?
C101 C102 C103 115.6(9) . . ?
C101 C102 H10E 108.4 . . ?
C103 C102 H10E 108.4 . . ?
C101 C102 H10F 108.4 . . ?
C103 C102 H10F 108.4 . . ?
H10E C102 H10F 107.4 . . ?
C104 C103 C108 117.9(12) . . ?
C104 C103 C102 124.4(11) . . ?
C108 C103 C102 117.7(10) . . ?
C103 C104 C105 122.5(13) . . ?
C103 C104 H104 118.7 . . ?
C105 C104 H104 118.7 . . ?
C106 C105 C104 119.1(12) . . ?
C106 C105 H105 120.5 . . ?
C104 C105 H105 120.5 . . ?
C107 C106 C105 122.2(13) . . ?
C107 C106 H106 118.9 . . ?
C105 C106 H106 118.9 . . ?
C106 C107 C108 120.0(12) . . ?
C106 C107 H107 120.0 . . ?
C108 C107 H107 120.0 . . ?
N13 C108 C107 119.2(10) . . ?
N13 C108 C103 122.5(10) . . ?
C107 C108 C103 118.3(10) . . ?
O36 C109 N13 125.0(9) . . ?
O36 C109 C110 118.8(9) . . ?
N13 C109 C110 116.2(8) . . ?
O34 C110 O35 123.8(9) . . ?
O34 C110 C109 119.3(9) . . ?
O35 C110 C109 116.9(8) . . ?
C2 N1 C3 120.4(8) . . ?
C2 N1 Cu1 112.2(7) . . ?
C3 N1 Cu1 126.7(6) . . ?
C17 N2 C16 117.0(9) . . ?
C17 N2 Cu2 111.5(6) . . ?
C16 N2 Cu2 131.5(7) . . ?
C20 N3 C21 115.9(9) . . ?
C20 N3 Cu2 112.6(6) . . ?
C21 N3 Cu2 131.5(9) . . ?
C35 N4 C34 119.2(9) . . ?
C35 N4 Cu3 111.8(7) . . ?
C34 N4 Cu3 128.9(7) . . ?
C38 N5 C39 123.6(8) . . ?
C38 N5 Cu3 110.4(7) . . ?
C39 N5 Cu3 126.0(6) . . ?
C53 N6 C52 116.1(8) . . ?
C53 N6 Cu4 112.5(7) . . ?
C52 N6 Cu4 131.1(6) . . ?
C56 N7 C57 116.5(8) . . ?
C56 N7 Cu4 114.3(7) . . ?
C57 N7 Cu4 129.2(7) . . ?
C71 N8 C70 117.8(8) . . ?
C71 N8 Cu5 112.3(6) . . ?
C70 N8 Cu5 129.7(7) . . ?
C74 N9 C75 118.2(8) . . ?
C74 N9 Cu5 111.8(6) . . ?
C75 N9 Cu5 129.5(6) . . ?
C91 N10 C90 117.2(8) . . ?
C91 N10 Cu6 112.4(6) . . ?
C90 N10 Cu6 130.4(6) . . ?
C94 N11 C95 116.5(7) . . ?
C94 N11 Cu6 113.3(6) . . ?
C95 N11 Cu6 129.9(6) . . ?
C109 N13 C108 118.3(7) . . ?
C109 N13 Cu1 109.4(6) . . ?
C108 N13 Cu1 132.0(6) . . ?
C1 O1 Cu1 113.0(6) . . ?
C1 O2 Co1 111.1(7) . . ?
C2 O3 Co1 111.8(7) . . ?
C18 O4 Cu2 112.6(6) . . ?
C18 O5 Co1 114.3(6) . . ?
C17 O6 Co1 112.1(6) . . ?
C19 O7 Cu2 113.9(7) . . ?
C19 O8 Co2 112.2(7) . . ?
C20 O9 Co2 113.5(6) . . ?
C36 O10 Cu3 111.8(6) . . ?
C36 O11 Co2 110.6(6) . . ?
C35 O12 Co2 110.3(6) . . ?
C37 O13 Cu3 111.1(6) . . ?
C37 O14 Co3 113.4(7) . . ?
C38 O15 Co3 110.7(6) . . ?
C54 O16 Cu4 109.0(7) . . ?
C54 O17 Co3 112.3(7) . . ?
C53 O18 Co3 111.9(7) . . ?
C55 O19 Cu4 113.2(7) . . ?
C55 O20 Co4 110.9(6) . . ?
C56 O21 Co4 113.9(7) . . ?
C72 O22 Cu5 111.6(8) . . ?
C72 O23 Co4 110.4(7) . . ?
C71 O24 Co4 111.8(7) . . ?
C73 O25 Cu5 107.8(5) . . ?
C73 O26 Co5 114.1(5) . . ?
C74 O27 Co5 111.1(5) . . ?
C92 O28 Cu6 113.7(6) . . ?
C92 O29 Co5 111.2(6) . . ?
C91 O30 Co5 112.0(5) . . ?
C93 O31 Cu6 114.0(6) . . ?
C93 O32 Co6 113.9(5) . . ?
C94 O33 Co6 109.8(6) . . ?
C110 O34 Cu1 110.7(6) . . ?
C110 O35 Co6 112.6(6) . . ?
C109 O36 Co6 111.7(6) . . ?
Cu1 O37 H37C 110.3(11) . . ?
Cu1 O37 H37D 110.5(11) . . ?
H37C O37 H37D 102.0(10) . . ?
Co1 O38 H38C 105.5(11) . . ?
Co1 O38 H38D 105.2(11) . . ?
H38C O38 H38D 102.1(10) . . ?
Co1 O39 H39D 109.7(11) . . ?
Co1 O39 H39C 109.7(11) . . ?
H39D O39 H39C 102.0(10) . . ?
Co2 O40 H40C 107.7(11) . . ?
Co2 O40 H40D 107.7(11) . . ?
H40C O40 H40D 102.2(10) . . ?
Co2 O41 H41C 110.7(12) . . ?
Co2 O41 H41D 110.5(12) . . ?
H41C O41 H41D 102.2(10) . . ?
Cu3 O42 H42C 110.4(12) . . ?
Cu3 O42 H42D 110.6(12) . . ?
H42C O42 H42D 102.1(10) . . ?
Co3 O43 H43C 109.7(11) . . ?
Co3 O43 H43D 109.4(11) . . ?
H43C O43 H43D 102.1(10) . . ?
Co3 O44 H44C 102.8(10) . . ?
Co3 O44 H44D 103.0(10) . . ?
H44C O44 H44D 102.2(10) . . ?
Cu4 O45 H45C 109.3(10) . . ?
Cu4 O45 H45D 109.4(10) . . ?
H45C O45 H45D 102.0(10) . . ?
Co4 O46 H46C 111.0(11) . . ?
Co4 O46 H46D 111.6(11) . . ?
H46C O46 H46D 102.1(10) . . ?
Co4 O47 H47C 115.8(11) . . ?
Co4 O47 H47D 107.2(11) . . ?
H47C O47 H47D 101.2(10) . . ?
Cu5 O48 H48C 109.2(10) . . ?
Cu5 O48 H48D 109.1(10) . . ?
H48C O48 H48D 102.1(10) . . ?
Co5 O49 H49C 102.9(9) . . ?
Co5 O49 H49D 106.8(10) . . ?
H49C O49 H49D 101.6(10) . . ?
Co5 O50 H50C 111.0(11) . . ?
Co5 O50 H50D 110.8(11) . . ?
H50C O50 H50D 102.2(10) . . ?
Co6 O51 H51C 112.7(12) . . ?
Co6 O51 H51D 113.1(12) . . ?
H51C O51 H51D 102.1(10) . . ?
Co6 O52 H52C 107.3(10) . . ?
Co6 O52 H52D 107.1(10) . . ?
H52C O52 H52D 102.4(10) . . ?
Cu6 O53 H53C 109.2(10) . . ?
Cu6 O53 H53D 109.2(10) . . ?
H53C O53 H53D 101.9(10) . . ?
O39 Co1 O5 91.0(3) . . ?
O39 Co1 O2 94.8(3) . . ?
O5 Co1 O2 172.0(3) . . ?
O39 Co1 O6 91.8(3) . . ?
O5 Co1 O6 80.0(3) . . ?
O2 Co1 O6 94.4(3) . . ?
O39 Co1 O3 173.1(3) . . ?
O5 Co1 O3 94.4(3) . . ?
O2 Co1 O3 79.4(3) . . ?
O6 Co1 O3 85.0(3) . . ?
O39 Co1 O38 88.0(4) . . ?
O5 Co1 O38 93.5(3) . . ?
O2 Co1 O38 92.1(3) . . ?
O6 Co1 O38 173.5(3) . . ?
O3 Co1 O38 95.8(3) . . ?
O41 Co2 O12 91.5(4) . . ?
O41 Co2 O9 178.5(4) . . ?
O12 Co2 O9 87.1(3) . . ?
O41 Co2 O40 90.4(5) . . ?
O12 Co2 O40 174.6(4) . . ?
O9 Co2 O40 91.0(4) . . ?
O41 Co2 O11 87.7(3) . . ?
O12 Co2 O11 80.2(3) . . ?
O9 Co2 O11 92.6(3) . . ?
O40 Co2 O11 94.9(4) . . ?
O41 Co2 O8 101.0(3) . . ?
O12 Co2 O8 94.3(3) . . ?
O9 Co2 O8 78.5(3) . . ?
O40 Co2 O8 90.3(4) . . ?
O11 Co2 O8 169.9(3) . . ?
O14 Co3 O43 93.3(3) . . ?
O14 Co3 O18 95.2(3) . . ?
O43 Co3 O18 169.7(3) . . ?
O14 Co3 O17 173.3(3) . . ?
O43 Co3 O17 91.6(3) . . ?
O18 Co3 O17 79.4(3) . . ?
O14 Co3 O15 80.7(3) . . ?
O43 Co3 O15 90.5(3) . . ?
O18 Co3 O15 85.2(3) . . ?
O17 Co3 O15 94.8(3) . . ?
O14 Co3 O44 90.7(3) . . ?
O43 Co3 O44 95.0(4) . . ?
O18 Co3 O44 90.7(3) . . ?
O17 Co3 O44 93.4(3) . . ?
O15 Co3 O44 170.0(4) . . ?
O46 Co4 O21 173.3(4) . . ?
O46 Co4 O47 86.6(5) . . ?
O21 Co4 O47 86.7(4) . . ?
O46 Co4 O24 100.8(3) . . ?
O21 Co4 O24 85.9(3) . . ?
O47 Co4 O24 171.6(4) . . ?
O46 Co4 O23 88.3(3) . . ?
O21 Co4 O23 92.5(3) . . ?
O47 Co4 O23 97.8(4) . . ?
O24 Co4 O23 78.7(3) . . ?
O46 Co4 O20 100.7(3) . . ?
O21 Co4 O20 79.5(3) . . ?
O47 Co4 O20 90.5(3) . . ?
O24 Co4 O20 91.9(3) . . ?
O23 Co4 O20 168.2(3) . . ?
O50 Co5 O29 93.3(3) . . ?
O50 Co5 O49 89.4(3) . . ?
O29 Co5 O49 90.2(3) . . ?
O50 Co5 O26 96.7(3) . . ?
O29 Co5 O26 169.9(3) . . ?
O49 Co5 O26 88.9(3) . . ?
O50 Co5 O30 89.5(3) . . ?
O29 Co5 O30 80.4(2) . . ?
O49 Co5 O30 170.5(3) . . ?
O26 Co5 O30 100.6(2) . . ?
O50 Co5 O27 171.8(3) . . ?
O29 Co5 O27 91.0(2) . . ?
O49 Co5 O27 97.5(2) . . ?
O26 Co5 O27 79.1(2) . . ?
O30 Co5 O27 84.4(2) . . ?
O51 Co6 O32 94.0(3) . . ?
O51 Co6 O36 169.8(3) . . ?
O32 Co6 O36 95.0(3) . . ?
O51 Co6 O52 90.6(3) . . ?
O32 Co6 O52 86.5(3) . . ?
O36 Co6 O52 94.7(3) . . ?
O51 Co6 O35 92.4(3) . . ?
O32 Co6 O35 173.7(3) . . ?
O36 Co6 O35 78.6(3) . . ?
O52 Co6 O35 93.7(3) . . ?
O51 Co6 O33 92.3(3) . . ?
O32 Co6 O33 79.2(2) . . ?
O36 Co6 O33 84.8(3) . . ?
O52 Co6 O33 165.6(3) . . ?
O35 Co6 O33 100.3(3) . . ?
O1 Cu1 N13 168.3(3) . . ?
O1 Cu1 N1 82.9(3) . . ?
N13 Cu1 N1 105.5(3) . . ?
O1 Cu1 O34 85.7(3) . . ?
N13 Cu1 O34 84.1(3) . . ?
N1 Cu1 O34 161.9(4) . . ?
O1 Cu1 O37 92.7(3) . . ?
N13 Cu1 O37 94.5(3) . . ?
N1 Cu1 O37 95.0(3) . . ?
O34 Cu1 O37 99.6(3) . . ?
N3 Cu2 N2 104.4(4) . . ?
N3 Cu2 O4 162.7(4) . . ?
N2 Cu2 O4 85.3(3) . . ?
N3 Cu2 O7 83.8(4) . . ?
N2 Cu2 O7 169.4(3) . . ?
O4 Cu2 O7 88.5(3) . . ?
N4 Cu3 O13 94.4(3) . . ?
N4 Cu3 O10 83.6(4) . . ?
O13 Cu3 O10 172.6(4) . . ?
N4 Cu3 N5 169.4(4) . . ?
O13 Cu3 N5 85.2(3) . . ?
O10 Cu3 N5 95.4(3) . . ?
N4 Cu3 O42 91.1(4) . . ?
O13 Cu3 O42 96.8(5) . . ?
O10 Cu3 O42 90.4(5) . . ?
N5 Cu3 O42 99.5(4) . . ?
N7 Cu4 N6 105.5(3) . . ?
N7 Cu4 O19 81.7(3) . . ?
N6 Cu4 O19 172.4(3) . . ?
N7 Cu4 O16 141.3(3) . . ?
N6 Cu4 O16 83.7(3) . . ?
O19 Cu4 O16 89.0(3) . . ?
N7 Cu4 O45 117.0(3) . . ?
N6 Cu4 O45 92.0(3) . . ?
O19 Cu4 O45 87.0(3) . . ?
O16 Cu4 O45 99.8(3) . . ?
N8 Cu5 N9 107.5(3) . . ?
N8 Cu5 O22 83.0(3) . . ?
N9 Cu5 O22 167.3(3) . . ?
N8 Cu5 O25 162.5(3) . . ?
N9 Cu5 O25 85.3(3) . . ?
O22 Cu5 O25 83.0(3) . . ?
N8 Cu5 O48 98.1(3) . . ?
N9 Cu5 O48 94.3(3) . . ?
O22 Cu5 O48 91.1(3) . . ?
O25 Cu5 O48 92.7(3) . . ?
O31 Cu6 O28 83.9(3) . . ?
O31 Cu6 N11 83.2(3) . . ?
O28 Cu6 N11 166.2(3) . . ?
O31 Cu6 N10 162.0(3) . . ?
O28 Cu6 N10 83.0(3) . . ?
N11 Cu6 N10 108.5(3) . . ?
O31 Cu6 O53 89.8(3) . . ?
O28 Cu6 O53 87.4(3) . . ?
N11 Cu6 O53 97.3(3) . . ?
N10 Cu6 O53 101.9(3) . . ?

loop_
_geom_bond_atom_site_label_1
_geom_bond_atom_site_label_2
_geom_bond_distance
_geom_bond_site_symmetry_2
_geom_bond_publ_flag
C1 O2 1.245(13) . ?
C1 O1 1.279(13) . ?
C1 C2 1.517(16) . ?
C2 O3 1.256(12) . ?
C2 N1 1.315(13) . ?
C3 C4 1.392(17) . ?
C3 C8 1.392(16) . ?
C3 N1 1.414(14) . ?
C4 C5 1.321(18) . ?
C4 H4 0.9500 . ?
C5 C6 1.33(2) . ?
C5 H5 0.9500 . ?
C6 C7 1.39(2) . ?
C6 H6 0.9500 . ?
C7 C8 1.356(17) . ?
C7 H7 0.9500 . ?
C8 C9 1.512(17) . ?
C9 C10 1.513(14) . ?
C9 H9A 0.9900 . ?
C9 H9B 0.9900 . ?
C10 C11 1.484(17) . ?
C10 H10A 0.9900 . ?
C10 H10B 0.9900 . ?
C11 C12 1.404(15) . ?
C11 C16 1.421(14) . ?
C12 C13 1.375(18) . ?
C12 H12 0.9500 . ?
C13 C14 1.404(19) . ?
C13 H13 0.9500 . ?
C14 C15 1.407(16) . ?
C14 H14 0.9500 . ?
C15 C16 1.323(16) . ?
C15 H15 0.9500 . ?
C16 N2 1.466(13) . ?
C17 O6 1.269(12) . ?
C17 N2 1.312(13) . ?
C17 C18 1.570(13) . ?
C18 O4 1.229(14) . ?
C18 O5 1.257(14) . ?
C19 O8 1.230(14) . ?
C19 O7 1.233(15) . ?
C19 C20 1.540(14) . ?
C20 O9 1.268(13) . ?
C20 N3 1.330(14) . ?
C21 C22 1.328(18) . ?
C21 C26 1.39(2) . ?
C21 N3 1.428(14) . ?
C22 C23 1.431(16) . ?
C22 H22 0.9500 . ?
C23 C24 1.38(2) . ?
C23 H23 0.9500 . ?
C24 C25 1.43(3) . ?
C24 H24 0.9500 . ?
C25 C26 1.37(2) . ?
C25 H25 0.9500 . ?
C26 C27 1.55(2) . ?
C27 C28 1.40(2) . ?
C27 H27A 0.9900 . ?
C27 H27B 0.9900 . ?
C28 C29 1.50(3) . ?
C28 H28A 0.9900 . ?
C28 H28B 0.9900 . ?
C29 C30 1.36(2) . ?
C29 C34 1.388(19) . ?
C30 C31 1.35(4) . ?
C30 H30 0.9500 . ?
C31 C32 1.43(3) . ?
C31 H31 0.9500 . ?
C32 C33 1.394(18) . ?
C32 H32 0.9500 . ?
C33 C34 1.372(17) . ?
C33 H33 0.9500 . ?
C34 N4 1.431(14) . ?
C35 N4 1.286(13) . ?
C35 O12 1.311(12) . ?
C35 C36 1.489(15) . ?
C36 O11 1.237(12) . ?
C36 O10 1.284(12) . ?
C37 O14 1.250(13) . ?
C37 O13 1.301(14) . ?
C37 C38 1.522(16) . ?
C38 N5 1.290(12) . ?
C38 O15 1.293(12) . ?
C39 C44 1.379(13) . ?
C39 C40 1.402(15) . ?
C39 N5 1.419(12) . ?
C40 C41 1.358(17) . ?
C40 H40 0.9500 . ?
C41 C42 1.379(18) . ?
C41 H41 0.9500 . ?
C42 C43 1.415(19) . ?
C42 H42 0.9500 . ?
C43 C44 1.376(15) . ?
C43 H43 0.9500 . ?
C44 C45 1.540(16) . ?
C45 C46 1.476(16) . ?
C45 H45A 0.9900 . ?
C45 H45B 0.9900 . ?
C46 C47 1.514(16) . ?
C46 H46A 0.9900 . ?
C46 H46B 0.9900 . ?
C47 C48 1.402(17) . ?
C47 C52 1.422(15) . ?
C48 C49 1.383(18) . ?
C48 H48 0.9500 . ?
C49 C50 1.401(19) . ?
C49 H49 0.9500 . ?
C50 C51 1.378(19) . ?
C50 H50 0.9500 . ?
C51 C52 1.390(15) . ?
C51 H51 0.9500 . ?
C52 N6 1.399(14) . ?
C53 O18 1.253(12) . ?
C53 N6 1.336(12) . ?
C53 C54 1.508(16) . ?
C54 O16 1.265(13) . ?
C54 O17 1.290(13) . ?
C55 O19 1.241(12) . ?
C55 O20 1.273(12) . ?
C55 C56 1.520(16) . ?
C56 O21 1.264(12) . ?
C56 N7 1.272(14) . ?
C57 C58 1.37(2) . ?
C57 C62 1.42(2) . ?
C57 N7 1.449(16) . ?
C58 C59 1.35(2) . ?
C58 H58 0.9500 . ?
C59 C60 1.35(4) . ?
C59 H59 0.9500 . ?
C60 C61 1.30(4) . ?
C60 H60 0.9500 . ?
C61 C62 1.45(3) . ?
C61 H61 0.9500 . ?
C62 C63 1.42(3) . ?
C63 C64 1.45(3) . ?
C63 H63A 0.9900 . ?
C63 H63B 0.9900 . ?
C64 C65 1.55(3) . ?
C64 H64A 0.9900 . ?
C64 H64B 0.9900 . ?
C65 C66 1.34(2) . ?
C65 C70 1.37(2) . ?
C66 C67 1.31(4) . ?
C66 H66 0.9500 . ?
C67 C68 1.50(4) . ?
C67 H67 0.9500 . ?
C68 C69 1.44(3) . ?
C68 H68 0.9500 . ?
C69 C70 1.356(19) . ?
C69 H69 0.9500 . ?
C70 N8 1.407(14) . ?
C71 O24 1.232(13) . ?
C71 N8 1.340(15) . ?
C71 C72 1.511(17) . ?
C72 O22 1.226(13) . ?
C72 O23 1.273(14) . ?
C73 O26 1.242(11) . ?
C73 O25 1.309(11) . ?
C73 C74 1.541(12) . ?
C74 N9 1.279(12) . ?
C74 O27 1.284(11) . ?
C75 C82 1.344(14) . ?
C75 C76 1.405(14) . ?
C75 N9 1.438(12) . ?
C76 C78 1.338(15) . ?
C76 H76 0.9500 . ?
C78 C80 1.363(17) . ?
C78 H78 0.9500 . ?
C80 C81 1.386(16) . ?
C80 H80 0.9500 . ?
C81 C82 1.375(14) . ?
C81 H81 0.9500 . ?
C82 C83 1.562(14) . ?
C83 C84 1.542(14) . ?
C83 H83A 0.9900 . ?
C83 H83B 0.9900 . ?
C84 C85 1.529(17) . ?
C84 H84A 0.9900 . ?
C84 H84B 0.9900 . ?
C85 C90 1.348(16) . ?
C85 C86 1.400(14) . ?
C86 C87 1.374(18) . ?
C86 H86 0.9500 . ?
C87 C88 1.35(2) . ?
C87 H87 0.9500 . ?
C88 C89 1.382(16) . ?
C88 H88 0.9500 . ?
C89 C90 1.433(14) . ?
C89 H89 0.9500 . ?
C90 N10 1.415(12) . ?
C91 O30 1.238(11) . ?
C91 N10 1.311(12) . ?
C91 C92 1.565(13) . ?
C92 O28 1.239(11) . ?
C92 O29 1.285(12) . ?
C93 O31 1.245(10) . ?
C93 O32 1.262(11) . ?
C93 C94 1.549(12) . ?
C94 O33 1.236(11) . ?
C94 N11 1.321(12) . ?
C95 C96 1.389(17) . ?
C95 C100 1.415(15) . ?
C95 N11 1.458(12) . ?
C96 C97 1.410(18) . ?
C96 H96 0.9500 . ?
C97 C98 1.35(2) . ?
C97 H97 0.9500 . ?
C98 C99 1.39(2) . ?
C98 H98 0.9500 . ?
C99 C100 1.356(16) . ?
C99 H99 0.9500 . ?
C100 C101 1.521(18) . ?
C101 C102 1.504(15) . ?
C101 H10C 0.9900 . ?
C101 H10D 0.9900 . ?
C102 C103 1.545(17) . ?
C102 H10E 0.9900 . ?
C102 H10F 0.9900 . ?
C103 C104 1.369(17) . ?
C103 C108 1.431(16) . ?
C104 C105 1.37(2) . ?
C104 H104 0.9500 . ?
C105 C106 1.36(2) . ?
C105 H105 0.9500 . ?
C106 C107 1.344(18) . ?
C106 H106 0.9500 . ?
C107 C108 1.418(17) . ?
C107 H107 0.9500 . ?
C108 N13 1.371(14) . ?
C109 O36 1.283(11) . ?
C109 N13 1.360(12) . ?
C109 C110 1.466(15) . ?
C110 O34 1.262(12) . ?
C110 O35 1.274(12) . ?
N1 Cu1 1.998(8) . ?
N2 Cu2 1.951(9) . ?
N3 Cu2 1.929(10) . ?
N4 Cu3 1.963(9) . ?
N5 Cu3 1.990(8) . ?
N6 Cu4 1.981(8) . ?
N7 Cu4 1.974(7) . ?
N8 Cu5 1.997(8) . ?
N9 Cu5 2.002(8) . ?
N10 Cu6 2.009(8) . ?
N11 Cu6 1.981(7) . ?
N13 Cu1 1.997(7) . ?
O1 Cu1 1.992(7) . ?
O2 Co1 2.095(7) . ?
O3 Co1 2.117(7) . ?
O4 Cu2 1.960(8) . ?
O5 Co1 2.077(8) . ?
O6 Co1 2.096(7) . ?
O7 Cu2 1.989(8) . ?
O8 Co2 2.178(7) . ?
O9 Co2 2.064(8) . ?
O10 Cu3 1.979(7) . ?
O11 Co2 2.105(8) . ?
O12 Co2 2.062(7) . ?
O13 Cu3 1.963(7) . ?
O14 Co3 2.033(8) . ?
O15 Co3 2.128(6) . ?
O16 Cu4 2.059(7) . ?
O17 Co3 2.110(8) . ?
O18 Co3 2.080(7) . ?
O19 Cu4 1.989(8) . ?
O20 Co4 2.144(7) . ?
O21 Co4 2.063(7) . ?
O22 Cu5 2.003(8) . ?
O23 Co4 2.119(8) . ?
O24 Co4 2.095(8) . ?
O25 Cu5 2.025(6) . ?
O26 Co5 2.105(7) . ?
O27 Co5 2.129(6) . ?
O28 Cu6 1.979(6) . ?
O29 Co5 2.072(6) . ?
O30 Co5 2.123(6) . ?
O31 Cu6 1.967(7) . ?
O32 Co6 2.070(6) . ?
O33 Co6 2.156(7) . ?
O34 Cu1 2.018(8) . ?
O35 Co6 2.118(6) . ?
O36 Co6 2.092(7) . ?
O37 Cu1 2.259(8) . ?
O37 H37C 0.901(5) . ?
O37 H37D 0.900(5) . ?
O38 Co1 2.118(9) . ?
O38 H38C 0.900(5) . ?
O38 H38D 0.901(5) . ?
O39 Co1 2.060(8) . ?
O39 H39D 0.900(5) . ?
O39 H39C 0.900(5) . ?
O40 Co2 2.087(9) . ?
O40 H40C 0.900(5) . ?
O40 H40D 0.900(5) . ?
O41 Co2 2.049(10) . ?
O41 H41C 0.900(5) . ?
O41 H41D 0.900(5) . ?
O42 Cu3 2.317(10) . ?
O42 H42C 0.900(5) . ?
O42 H42D 0.900(5) . ?
O43 Co3 2.061(8) . ?
O43 H43C 0.900(5) . ?
O43 H43D 0.900(5) . ?
O44 Co3 2.150(8) . ?
O44 H44C 0.900(5) . ?
O44 H44D 0.901(5) . ?
O45 Cu4 2.196(7) . ?
O45 H45C 0.900(5) . ?
O45 H45D 0.900(5) . ?
O46 Co4 2.037(8) . ?
O46 H46C 0.901(5) . ?
O46 H46D 0.900(5) . ?
O47 Co4 2.093(9) . ?
O47 H47C 0.911(5) . ?
O47 H47D 0.900(5) . ?
O48 Cu5 2.333(7) . ?
O48 H48C 0.900(5) . ?
O48 H48D 0.900(5) . ?
O49 Co5 2.100(6) . ?
O49 H49C 0.907(5) . ?
O49 H49D 0.900(5) . ?
O50 Co5 2.045(7) . ?
O50 H50C 0.899(5) . ?
O50 H50D 0.900(5) . ?
O51 Co6 2.019(9) . ?
O51 H51C 0.901(5) . ?
O51 H51D 0.900(5) . ?
O52 Co6 2.094(7) . ?
O52 H52C 0.899(5) . ?
O52 H52D 0.899(5) . ?
O53 Cu6 2.332(7) . ?
O53 H53C 0.900(5) . ?
O53 H53D 0.901(5) . ?

loop_
_geom_hbond_atom_site_label_D
_geom_hbond_atom_site_label_H
_geom_hbond_atom_site_label_A
_geom_hbond_distance_DH
_geom_hbond_distance_HA
_geom_hbond_distance_DA
_geom_hbond_angle_DHA
_geom_hbond_site_symmetry_A
_geom_hbond_publ_flag
O40 H40D O31 0.900(5) 2.35(3) 2.948(11) 124(3) 2_766 yes
O42 H42D O37 0.900(5) 1.837(13) 2.708(14) 162.3(17) 1_645 yes
O43 H43C O35 0.900(5) 1.859(15) 2.757(11) 175(8) 1_645 yes
O46 H46C O38 0.901(5) 2.09(6) 2.738(13) 128(6) 1_646 yes
O47 H47C O25 0.911(5) 1.8214(11) 2.633(9) 146.9(16) 2_857 yes
O49 H49D O29 0.900(5) 1.98(3) 2.746(9) 142(5) 2_767 yes
O50 H50D O7 0.900(5) 2.07(6) 2.704(9) 126(6) 2_766 yes
O51 H51C O17 0.901(5) 1.92(5) 2.732(12) 149(8) 1_465 yes
O52 H52C O15 0.899(5) 1.760(19) 2.639(9) 165(6) 1_465 yes
